data_7102321
loop_
_publ_author_name
'Parulekar, Sumedh N.'
'Muppalla, Kirankirti'
'Fronczek, Frank R.'
'Bisht, Kirpal S.'

_publ_section_title
;
 Synthesis of resorcin[4]arene cavitands by ring-closing metathesis
;
_journal_coden_ASTM CHCOFS
_journal_issue 46
_journal_name_full
;
 Chemical Communications (Cambridge, United Kingdom)
;
_journal_page_first 4901
_journal_page_last 4903
_journal_paper_doi 10.1039/b712981e
_journal_year 2007
_chemical_compound_source 'local laboratory'
_chemical_formula_moiety 'C72 H96 O8, 0.5(C4 H8 O2)'
_chemical_formula_sum 'C74 H100 O9'
_chemical_formula_weight 1133.54
_chemical_name_common
;Tetramethyl tetrahexyl Beta-Butylene dioxy
Calix(4)Resorcinarene
;
_space_group_IT_number 14
_symmetry_cell_setting monoclinic
_symmetry_space_group_name_Hall '-P 2ybc'
_symmetry_space_group_name_H-M 'P 1 21/c 1'
_atom_sites_solution_hydrogens geom
_atom_sites_solution_primary direct
_atom_sites_solution_secondary difmap
_audit_creation_method SHELXL-97
_cell_angle_alpha 90
_cell_angle_beta 110.583(6)
_cell_angle_gamma 90
_cell_formula_units_Z 8
_cell_length_a 17.333(2)
_cell_length_b 34.347(4)
_cell_length_c 23.388(2)
_cell_measurement_reflns_used 18119
_cell_measurement_temperature 115
_cell_measurement_theta_max 23.0
_cell_measurement_theta_min 2.5
_cell_volume 13035(2)
_computing_cell_refinement 'Denzo and Scalepack (Otwinowski & Minor, 1997)'
_computing_data_collection 'COLLECT (Nonius, 2000)'
_computing_data_reduction 'Denzo and Scalepack (Otwinowski & Minor, 1997)'
_computing_molecular_graphics 'ORTEP-3 (Farrugia, 1997)'
_computing_publication_material 'PLATON (Spek, 2002)'
_computing_structure_refinement 'SHELXL-97 (Sheldrick, 1997)'
_computing_structure_solution 'SIR97, (Altomare et al., 1999)'
_diffrn_ambient_temperature 115
_diffrn_measured_fraction_theta_full 0.998
_diffrn_measured_fraction_theta_max 0.998
_diffrn_measurement_device 'KappaCCD (with Oxford Cryostream)'
_diffrn_measurement_method ' \w scans with \k offsets'
_diffrn_radiation_monochromator graphite
_diffrn_radiation_source 'fine-focus sealed tube'
_diffrn_radiation_type MoK\a
_diffrn_radiation_wavelength 0.71073
_diffrn_reflns_av_R_equivalents 0.063
_diffrn_reflns_av_sigmaI/netI 0.089
_diffrn_reflns_limit_h_max 19
_diffrn_reflns_limit_h_min -19
_diffrn_reflns_limit_k_max 37
_diffrn_reflns_limit_k_min -37
_diffrn_reflns_limit_l_max 25
_diffrn_reflns_limit_l_min -25
_diffrn_reflns_number 105791
_diffrn_reflns_theta_full 23.0
_diffrn_reflns_theta_max 23.0
_diffrn_reflns_theta_min 2.5
_diffrn_standards_decay_% <2
_diffrn_standards_number 0
_exptl_absorpt_coefficient_mu 0.074
_exptl_absorpt_correction_type none
_exptl_crystal_colour colorless
_exptl_crystal_density_diffrn 1.155
_exptl_crystal_density_method 'not measured'
_exptl_crystal_description prism
_exptl_crystal_F_000 4928
_exptl_crystal_size_max 0.38
_exptl_crystal_size_mid 0.20
_exptl_crystal_size_min 0.17
_refine_diff_density_max 0.44
_refine_diff_density_min -0.36
_refine_diff_density_rms 0.047
_refine_ls_extinction_method none
_refine_ls_goodness_of_fit_ref 1.020
_refine_ls_hydrogen_treatment constr
_refine_ls_matrix_type full
_refine_ls_number_parameters 1495
_refine_ls_number_reflns 18030
_refine_ls_number_restraints 0
_refine_ls_restrained_S_all 1.020
_refine_ls_R_factor_all 0.139
_refine_ls_R_factor_gt 0.067
_refine_ls_shift/su_max 0.000
_refine_ls_shift/su_mean 0.000
_refine_ls_structure_factor_coef Fsqd
_refine_ls_weighting_details 'calc w=1/[\s^2^(Fo^2^)+(0.0789P)^2^+7.4921P] where P=(Fo^2^+2Fc^2^)/3'
_refine_ls_weighting_scheme calc
_refine_ls_wR_factor_gt 0.152
_refine_ls_wR_factor_ref 0.183
_reflns_number_gt 10173
_reflns_number_total 18030
_reflns_threshold_expression I>2\s(I)
_cod_data_source_file b712981e.txt
_cod_data_source_block Bisht4
_cod_depositor_comments
;
The following automatic conversions were performed:
'_symmetry_cell_setting' value 'Monoclinic' changed to 'monoclinic'
according to '/home/saulius/struct/CIF-dictionaries/cif_core.dic'
dictionary named 'cif_core.dic' version 2.4.1 from 2010-06-29.

Automatic conversion script
Id: cif_fix_enum 1527 2010-12-29 10:47:43Z saulius 
;
_cod_original_sg_symbol_H-M 'P 21/c '
_cod_database_code 7102321

loop_
_symmetry_equiv_pos_as_xyz
'x, y, z'
'-x, y+1/2, -z+1/2'
'-x, -y, -z'
'x, -y-1/2, z-1/2'

loop_
_atom_site_label
_atom_site_type_symbol
_atom_site_fract_x
_atom_site_fract_y
_atom_site_fract_z
_atom_site_U_iso_or_equiv
_atom_site_adp_type
_atom_site_occupancy
_atom_site_symmetry_multiplicity
_atom_site_calc_flag
_atom_site_refinement_flags
O1 O 1.12565(15) 0.66443(8) 0.96288(12) 0.0463(7) Uani 1 1 d .
O2 O 1.31133(15) 0.56253(8) 0.95307(12) 0.0461(7) Uani 1 1 d .
O3 O 1.32811(15) 0.47751(8) 0.86890(12) 0.0461(8) Uani 1 1 d .
O4 O 1.11909(15) 0.38290(8) 0.85784(12) 0.0458(7) Uani 1 1 d .
O5 O 1.00532(15) 0.41988(8) 0.93734(11) 0.0428(7) Uani 1 1 d .
O6 O 0.82756(15) 0.52321(8) 0.95532(11) 0.0420(7) Uani 1 1 d .
O7 O 0.72109(14) 0.60752(8) 0.88820(11) 0.0402(7) Uani 1 1 d .
O8 O 0.92328(16) 0.70296(7) 0.89158(12) 0.0442(7) Uani 1 1 d .
C1 C 1.0907(2) 0.62409(11) 0.87437(18) 0.0344(10) Uani 1 1 d .
C2 C 1.1468(2) 0.63367(12) 0.93194(19) 0.0377(10) Uani 1 1 d .
C3 C 1.2202(2) 0.61362(12) 0.95978(18) 0.0384(10) Uani 1 1 d .
C4 C 1.2383(2) 0.58350(12) 0.92672(19) 0.0371(10) Uani 1 1 d .
C5 C 1.1853(2) 0.57193(11) 0.86901(18) 0.0340(10) Uani 1 1 d .
C6 C 1.1115(2) 0.59278(11) 0.84495(18) 0.0374(10) Uani 1 1 d .
H6 H 1.0735 0.5851 0.8063 0.045 Uiso 1 1 calc R
C7 C 1.2098(2) 0.53980(12) 0.83422(17) 0.0370(10) Uani 1 1 d .
H7 H 1.2710 0.5412 0.8458 0.044 Uiso 1 1 calc R
C8 C 1.1897(2) 0.49912(12) 0.85025(16) 0.0345(10) Uani 1 1 d .
C9 C 1.2478(2) 0.46878(13) 0.86484(17) 0.0395(11) Uani 1 1 d .
C10 C 1.2263(2) 0.43029(13) 0.87073(17) 0.0413(11) Uani 1 1 d .
C11 C 1.1432(2) 0.42179(12) 0.85839(17) 0.0384(10) Uani 1 1 d .
C12 C 1.0827(2) 0.45090(11) 0.84278(17) 0.0339(10) Uani 1 1 d .
C13 C 1.1080(2) 0.48891(12) 0.84101(16) 0.0360(10) Uani 1 1 d .
H13 H 1.0681 0.5091 0.8331 0.043 Uiso 1 1 calc R
C14 C 0.9912(2) 0.44162(11) 0.81897(17) 0.0353(10) Uani 1 1 d .
H14 H 0.9851 0.4131 0.8245 0.042 Uiso 1 1 calc R
C15 C 0.9452(2) 0.46303(11) 0.85447(18) 0.0332(10) Uani 1 1 d .
C16 C 0.9530(2) 0.45085(11) 0.91281(18) 0.0338(10) Uani 1 1 d .
C17 C 0.9149(2) 0.47015(12) 0.94842(17) 0.0366(10) Uani 1 1 d .
C18 C 0.8641(2) 0.50178(11) 0.92170(18) 0.0338(10) Uani 1 1 d .
C19 C 0.8529(2) 0.51519(11) 0.86280(17) 0.0301(9) Uani 1 1 d .
C20 C 0.8953(2) 0.49523(11) 0.83070(17) 0.0340(10) Uani 1 1 d .
H20 H 0.8898 0.5040 0.7909 0.041 Uiso 1 1 calc R
C21 C 0.7974(2) 0.54981(11) 0.83612(16) 0.0303(9) Uani 1 1 d .
H21 H 0.7480 0.5471 0.8485 0.036 Uiso 1 1 calc R
C22 C 0.8379(2) 0.58873(11) 0.86137(16) 0.0310(9) Uani 1 1 d .
C23 C 0.7982(2) 0.61653(12) 0.88476(16) 0.0333(10) Uani 1 1 d .
C24 C 0.8288(2) 0.65407(12) 0.89896(17) 0.0367(10) Uani 1 1 d .
C25 C 0.8999(2) 0.66408(11) 0.88662(17) 0.0355(10) Uani 1 1 d .
C26 C 0.9418(2) 0.63690(11) 0.86402(17) 0.0332(10) Uani 1 1 d .
C27 C 0.9106(2) 0.59927(11) 0.85346(16) 0.0329(10) Uani 1 1 d .
H27 H 0.9402 0.5801 0.8403 0.039 Uiso 1 1 calc R
C28 C 1.0144(2) 0.64873(11) 0.84461(18) 0.0374(10) Uani 1 1 d .
H28 H 1.0291 0.6762 0.8584 0.045 Uiso 1 1 calc R
C29 C 1.2774(3) 0.62363(15) 1.02325(19) 0.0612(14) Uani 1 1 d .
H29A H 1.3125 0.6456 1.0212 0.092 Uiso 1 1 d R
H29B H 1.3120 0.6010 1.0410 0.092 Uiso 1 1 d R
H29C H 1.2453 0.6307 1.0488 0.092 Uiso 1 1 d R
C30 C 1.2911(2) 0.39854(13) 0.8858(2) 0.0546(12) Uani 1 1 d .
H30A H 1.3238 0.3991 0.9295 0.082 Uiso 1 1 d R
H30B H 1.3273 0.4027 0.8623 0.082 Uiso 1 1 d R
H30C H 1.2639 0.3732 0.8752 0.082 Uiso 1 1 d R
C31 C 0.9336(2) 0.45978(12) 1.01502(17) 0.0453(11) Uani 1 1 d .
H31A H 0.9248 0.4827 1.0369 0.068 Uiso 1 1 d R
H31B H 0.9910 0.4513 1.0332 0.068 Uiso 1 1 d R
H31C H 0.8970 0.4387 1.0180 0.068 Uiso 1 1 d R
C32 C 0.7850(2) 0.68389(12) 0.92446(19) 0.0471(11) Uani 1 1 d .
H32A H 0.7286 0.6751 0.9174 0.071 Uiso 1 1 d R
H32B H 0.7835 0.7090 0.9042 0.071 Uiso 1 1 d R
H32C H 0.8147 0.6867 0.9684 0.071 Uiso 1 1 d R
C33 C 1.1732(3) 0.69953(13) 0.9677(2) 0.0574(13) Uani 1 1 d .
H33A H 1.2103 0.6962 0.9441 0.069 Uiso 1 1 calc R
H33B H 1.2081 0.7036 1.0110 0.069 Uiso 1 1 calc R
C34 C 1.1216(3) 0.73462(15) 0.9452(2) 0.0614(14) Uani 1 1 d .
H34 H 1.1494 0.7557 0.9346 0.074 Uiso 1 1 calc R
C35 C 1.0434(3) 0.74163(13) 0.9374(2) 0.0628(14) Uani 1 1 d .
H35 H 1.0230 0.7667 0.9223 0.075 Uiso 1 1 calc R
C36 C 0.9833(3) 0.71441(12) 0.9497(2) 0.0512(12) Uani 1 1 d .
H36A H 1.0125 0.6912 0.9722 0.061 Uiso 1 1 calc R
H36B H 0.9556 0.7276 0.9749 0.061 Uiso 1 1 calc R
C37 C 1.3841(2) 0.58264(14) 0.9521(2) 0.0599(13) Uani 1 1 d .
H37A H 1.4138 0.5935 0.9932 0.072 Uiso 1 1 calc R
H37B H 1.3670 0.6047 0.9231 0.072 Uiso 1 1 calc R
C38 C 1.4413(2) 0.55700(16) 0.9341(2) 0.0586(13) Uani 1 1 d .
H38 H 1.4866 0.5704 0.9294 0.070 Uiso 1 1 calc R
C39 C 1.4410(3) 0.51907(17) 0.9234(2) 0.0623(14) Uani 1 1 d .
H39 H 1.4837 0.5099 0.9102 0.075 Uiso 1 1 calc R
C40 C 1.3823(2) 0.48893(14) 0.9294(2) 0.0529(12) Uani 1 1 d .
H40A H 1.4131 0.4660 0.9515 0.063 Uiso 1 1 calc R
H40B H 1.3494 0.4996 0.9529 0.063 Uiso 1 1 calc R
C41 C 1.1220(3) 0.36828(13) 0.91657(19) 0.0519(12) Uani 1 1 d .
H41A H 1.1214 0.3903 0.9438 0.062 Uiso 1 1 calc R
H41B H 1.1734 0.3533 0.9359 0.062 Uiso 1 1 calc R
C42 C 1.0490(3) 0.34273(13) 0.9075(2) 0.0542(12) Uani 1 1 d .
H42 H 1.0489 0.3184 0.8883 0.065 Uiso 1 1 calc R
C43 C 0.9849(3) 0.35016(13) 0.9232(2) 0.0534(12) Uani 1 1 d .
H43 H 0.9439 0.3304 0.9140 0.064 Uiso 1 1 calc R
C44 C 0.9684(3) 0.38546(12) 0.9533(2) 0.0534(12) Uani 1 1 d .
H44A H 0.9082 0.3893 0.9410 0.064 Uiso 1 1 calc R
H44B H 0.9909 0.3818 0.9982 0.064 Uiso 1 1 calc R
C45 C 0.7663(3) 0.50330(14) 0.9728(2) 0.0575(13) Uani 1 1 d .
H45A H 0.7815 0.5050 1.0177 0.069 Uiso 1 1 calc R
H45B H 0.7658 0.4754 0.9619 0.069 Uiso 1 1 calc R
C46 C 0.6835(3) 0.51956(17) 0.94331(19) 0.0573(13) Uani 1 1 d .
H46 H 0.6392 0.5015 0.9319 0.069 Uiso 1 1 calc R
C47 C 0.6639(3) 0.55639(17) 0.9309(2) 0.0591(14) Uani 1 1 d .
H47 H 0.6070 0.5620 0.9108 0.071 Uiso 1 1 calc R
C48 C 0.7217(3) 0.59057(13) 0.94517(18) 0.0500(12) Uani 1 1 d .
H48A H 0.7039 0.6102 0.9690 0.060 Uiso 1 1 calc R
H48B H 0.7781 0.5820 0.9698 0.060 Uiso 1 1 calc R
C49 C 1.1727(2) 0.54354(13) 0.76439(18) 0.0471(11) Uani 1 1 d .
H49A H 1.1847 0.5193 0.7461 0.057 Uiso 1 1 calc R
H49B H 1.1121 0.5457 0.7522 0.057 Uiso 1 1 calc R
C50 C 1.2028(3) 0.57701(14) 0.7382(2) 0.0635(14) Uani 1 1 d .
H50A H 1.2624 0.5735 0.7463 0.076 Uiso 1 1 calc R
H50B H 1.1962 0.6010 0.7593 0.076 Uiso 1 1 calc R
C51 C 1.1583(4) 0.58248(17) 0.6691(3) 0.0893(18) Uani 1 1 d .
H51A H 1.1824 0.6052 0.6553 0.107 Uiso 1 1 calc R
H51B H 1.0994 0.5882 0.6610 0.107 Uiso 1 1 calc R
C52 C 1.1648(4) 0.54619(19) 0.6318(3) 0.106(2) Uani 1 1 d .
H52A H 1.2233 0.5380 0.6455 0.127 Uiso 1 1 calc R
H52B H 1.1333 0.5247 0.6415 0.127 Uiso 1 1 calc R
C53 C 1.1349(5) 0.5512(3) 0.5648(3) 0.147(3) Uani 1 1 d .
H53A H 1.1683 0.5714 0.5541 0.176 Uiso 1 1 calc R
H53B H 1.0770 0.5603 0.5505 0.176 Uiso 1 1 calc R
C54 C 1.1401(6) 0.5130(3) 0.5319(3) 0.179(4) Uani 1 1 d .
H54A H 1.1193 0.5173 0.4877 0.268 Uiso 1 1 calc R
H54B H 1.1068 0.4930 0.5422 0.268 Uiso 1 1 calc R
H54C H 1.1976 0.5044 0.5451 0.268 Uiso 1 1 calc R
C55 C 0.9567(2) 0.45016(12) 0.74983(17) 0.0376(10) Uani 1 1 d .
H55A H 0.8963 0.4462 0.7349 0.045 Uiso 1 1 calc R
H55B H 0.9668 0.4779 0.7435 0.045 Uiso 1 1 calc R
C56 C 0.9926(2) 0.42559(12) 0.71145(18) 0.0457(11) Uani 1 1 d .
H56A H 0.9699 0.3989 0.7084 0.055 Uiso 1 1 calc R
H56B H 1.0530 0.4239 0.7324 0.055 Uiso 1 1 calc R
C57 C 0.9746(3) 0.44145(13) 0.64739(18) 0.0501(12) Uani 1 1 d .
H57A H 1.0082 0.4651 0.6502 0.060 Uiso 1 1 calc R
H57B H 0.9159 0.4493 0.6306 0.060 Uiso 1 1 calc R
C58 C 0.9912(3) 0.41344(13) 0.6028(2) 0.0538(12) Uani 1 1 d .
H58A H 0.9931 0.4283 0.5670 0.065 Uiso 1 1 calc R
H58B H 1.0460 0.4013 0.6227 0.065 Uiso 1 1 calc R
C59 C 0.9271(3) 0.38158(15) 0.5807(2) 0.0687(14) Uani 1 1 d .
H59A H 0.9254 0.3665 0.6164 0.082 Uiso 1 1 calc R
H59B H 0.8723 0.3936 0.5608 0.082 Uiso 1 1 calc R
C60 C 0.9444(4) 0.35407(16) 0.5361(3) 0.0917(18) Uani 1 1 d .
H60A H 0.9011 0.3342 0.5230 0.138 Uiso 1 1 calc R
H60B H 0.9979 0.3414 0.5560 0.138 Uiso 1 1 calc R
H60C H 0.9456 0.3687 0.5005 0.138 Uiso 1 1 calc R
C61 C 0.7657(2) 0.55165(11) 0.76558(16) 0.0341(10) Uani 1 1 d .
H61A H 0.8136 0.5537 0.7519 0.041 Uiso 1 1 calc R
H61B H 0.7366 0.5271 0.7491 0.041 Uiso 1 1 calc R
C62 C 0.7077(2) 0.58568(12) 0.73915(17) 0.0395(10) Uani 1 1 d .
H62A H 0.6608 0.5840 0.7538 0.047 Uiso 1 1 calc R
H62B H 0.7374 0.6102 0.7550 0.047 Uiso 1 1 calc R
C63 C 0.6746(3) 0.58734(13) 0.67042(19) 0.0562(13) Uani 1 1 d .
H63A H 0.6315 0.5672 0.6549 0.067 Uiso 1 1 calc R
H63B H 0.7198 0.5808 0.6554 0.067 Uiso 1 1 calc R
C64 C 0.6381(3) 0.62686(14) 0.6437(2) 0.0658(14) Uani 1 1 d .
H64A H 0.5899 0.6320 0.6560 0.079 Uiso 1 1 calc R
H64B H 0.6797 0.6472 0.6629 0.079 Uiso 1 1 calc R
C65 C 0.6120(3) 0.63141(15) 0.5779(2) 0.0689(14) Uani 1 1 d .
H65A H 0.5666 0.6129 0.5584 0.083 Uiso 1 1 calc R
H65B H 0.6586 0.6244 0.5647 0.083 Uiso 1 1 calc R
C66 C 0.5835(3) 0.67160(14) 0.5552(2) 0.0666(14) Uani 1 1 d .
H66A H 0.5666 0.6722 0.5106 0.100 Uiso 1 1 calc R
H66B H 0.6286 0.6901 0.5730 0.100 Uiso 1 1 calc R
H66C H 0.5366 0.6788 0.5673 0.100 Uiso 1 1 calc R
C67 C 0.9867(2) 0.64854(12) 0.77463(18) 0.0415(11) Uani 1 1 d .
H67A H 1.0353 0.6530 0.7626 0.050 Uiso 1 1 calc R
H67B H 0.9642 0.6225 0.7594 0.050 Uiso 1 1 calc R
C68 C 0.9216(3) 0.67926(13) 0.7439(2) 0.0586(13) Uani 1 1 d .
H68A H 0.9461 0.7055 0.7547 0.070 Uiso 1 1 calc R
H68B H 0.8756 0.6770 0.7595 0.070 Uiso 1 1 calc R
C69 C 0.8877(4) 0.67490(17) 0.6738(2) 0.0925(19) Uani 1 1 d .
H69A H 0.8661 0.6482 0.6633 0.111 Uiso 1 1 calc R
H69B H 0.9335 0.6784 0.6583 0.111 Uiso 1 1 calc R
C70 C 0.8172(3) 0.70487(18) 0.6409(2) 0.0818(17) Uani 1 1 d .
H70A H 0.7863 0.6956 0.5990 0.098 Uiso 1 1 calc R
H70B H 0.7782 0.7063 0.6633 0.098 Uiso 1 1 calc R
C71 C 0.8491(3) 0.74283(17) 0.6379(3) 0.103(2) Uani 1 1 d .
H71A H 0.8858 0.7419 0.6137 0.123 Uiso 1 1 calc R
H71B H 0.8819 0.7518 0.6796 0.123 Uiso 1 1 calc R
C72 C 0.7771(3) 0.77194(18) 0.6078(3) 0.120(3) Uani 1 1 d .
H72A H 0.7997 0.7979 0.6059 0.180 Uiso 1 1 calc R
H72B H 0.7413 0.7731 0.6321 0.180 Uiso 1 1 calc R
H72C H 0.7451 0.7631 0.5663 0.180 Uiso 1 1 calc R
O101 O 0.72462(14) 0.71481(7) 0.28257(11) 0.0380(7) Uani 1 1 d .
O102 O 0.52242(14) 0.81007(7) 0.28545(12) 0.0382(7) Uani 1 1 d .
O103 O 0.38801(14) 0.83914(7) 0.35334(12) 0.0394(7) Uani 1 1 d .
O104 O 0.18879(14) 0.73742(7) 0.33119(11) 0.0354(7) Uani 1 1 d .
O105 O 0.22532(14) 0.66679(7) 0.25418(11) 0.0383(7) Uani 1 1 d .
O106 O 0.41562(15) 0.56926(7) 0.23641(11) 0.0400(7) Uani 1 1 d .
O107 O 0.60846(15) 0.53247(7) 0.30220(13) 0.0430(7) Uani 1 1 d .
O108 O 0.81378(14) 0.63243(8) 0.33559(12) 0.0424(7) Uani 1 1 d .
C101 C 0.6749(2) 0.71602(11) 0.36586(17) 0.0313(9) Uani 1 1 d .
C102 C 0.6730(2) 0.73140(11) 0.31036(18) 0.0335(10) Uani 1 1 d .
C103 C 0.6224(2) 0.76197(11) 0.28161(17) 0.0346(10) Uani 1 1 d .
C104 C 0.5738(2) 0.77866(11) 0.31187(18) 0.0341(10) Uani 1 1 d .
C105 C 0.5745(2) 0.76520(11) 0.36844(17) 0.0304(9) Uani 1 1 d .
C106 C 0.6245(2) 0.73342(11) 0.39321(17) 0.0314(9) Uani 1 1 d .
H106 H 0.6242 0.7231 0.4308 0.038 Uiso 1 1 calc R
C107 C 0.5241(2) 0.78644(11) 0.40063(17) 0.0320(9) Uani 1 1 d .
H107 H 0.5241 0.8146 0.3897 0.038 Uiso 1 1 calc R
C108 C 0.4341(2) 0.77347(11) 0.37864(16) 0.0299(9) Uani 1 1 d .
C109 C 0.3695(2) 0.79986(11) 0.35708(16) 0.0314(9) Uani 1 1 d .
C110 C 0.2872(2) 0.78910(11) 0.34072(16) 0.0325(9) Uani 1 1 d .
C111 C 0.2702(2) 0.74979(11) 0.34631(16) 0.0303(9) Uani 1 1 d .
C112 C 0.3326(2) 0.72200(11) 0.36851(16) 0.0299(9) Uani 1 1 d .
C113 C 0.4139(2) 0.73477(11) 0.38401(16) 0.0315(9) Uani 1 1 d .
H113 H 0.4572 0.7163 0.3988 0.038 Uiso 1 1 calc R
C114 C 0.3145(2) 0.67958(11) 0.37850(17) 0.0310(9) Uani 1 1 d .
H114 H 0.2532 0.6769 0.3641 0.037 Uiso 1 1 calc R
C115 C 0.3449(2) 0.65167(11) 0.34046(18) 0.0304(9) Uani 1 1 d .
C116 C 0.2974(2) 0.64484(11) 0.27955(19) 0.0341(10) Uani 1 1 d .
C117 C 0.3187(2) 0.61791(12) 0.24317(18) 0.0364(10) Uani 1 1 d .
C118 C 0.3912(2) 0.59652(11) 0.27123(18) 0.0332(10) Uani 1 1 d .
C119 C 0.4418(2) 0.60191(10) 0.33187(17) 0.0303(9) Uani 1 1 d .
C120 C 0.4174(2) 0.63012(11) 0.36490(18) 0.0314(9) Uani 1 1 d .
H120 H 0.4517 0.6349 0.4060 0.038 Uiso 1 1 calc R
C121 C 0.5174(2) 0.57669(11) 0.36013(16) 0.0337(10) Uani 1 1 d .
H121 H 0.5047 0.5510 0.3386 0.040 Uiso 1 1 calc R
C122 C 0.5936(2) 0.59229(11) 0.34993(16) 0.0310(9) Uani 1 1 d .
C123 C 0.6376(2) 0.56975(11) 0.32228(18) 0.0356(10) Uani 1 1 d .
C124 C 0.7107(2) 0.58234(11) 0.31661(18) 0.0371(10) Uani 1 1 d .
C125 C 0.7390(2) 0.61920(11) 0.33809(18) 0.0362(10) Uani 1 1 d .
C126 C 0.6978(2) 0.64308(11) 0.36661(17) 0.0318(9) Uani 1 1 d .
C127 C 0.6252(2) 0.62870(11) 0.37139(16) 0.0328(10) Uani 1 1 d .
H127 H 0.5961 0.6445 0.3902 0.039 Uiso 1 1 calc R
C128 C 0.7327(2) 0.68227(11) 0.39427(17) 0.0337(10) Uani 1 1 d .
H128 H 0.7831 0.6866 0.3836 0.040 Uiso 1 1 calc R
C129 C 0.6193(2) 0.77714(12) 0.22001(18) 0.0462(11) Uani 1 1 d .
H12A H 0.6561 0.7996 0.2258 0.069 Uiso 1 1 d R
H12B H 0.5628 0.7850 0.1960 0.069 Uiso 1 1 d R
H12C H 0.6370 0.7566 0.1983 0.069 Uiso 1 1 d R
C130 C 0.2196(2) 0.81889(11) 0.32034(18) 0.0407(11) Uani 1 1 d .
H13A H 0.2390 0.8436 0.3416 0.061 Uiso 1 1 d R
H13B H 0.1718 0.8097 0.3297 0.061 Uiso 1 1 d R
H13C H 0.2037 0.8229 0.2762 0.061 Uiso 1 1 d R
C131 C 0.2681(2) 0.61230(13) 0.17656(18) 0.0522(12) Uani 1 1 d .
H13D H 0.2285 0.5911 0.1721 0.078 Uiso 1 1 d R
H13E H 0.3048 0.6057 0.1543 0.078 Uiso 1 1 d R
H13F H 0.2385 0.6364 0.1599 0.078 Uiso 1 1 d R
C132 C 0.7599(2) 0.55602(12) 0.2908(2) 0.0487(12) Uani 1 1 d .
H13G H 0.7419 0.5602 0.2466 0.073 Uiso 1 1 d R
H13H H 0.7503 0.5288 0.2990 0.073 Uiso 1 1 d R
H13I H 0.8187 0.5620 0.3094 0.073 Uiso 1 1 d R
C133 C 0.7991(2) 0.73651(13) 0.2941(2) 0.0601(14) Uani 1 1 d .
H13J H 0.8141 0.7490 0.3347 0.072 Uiso 1 1 calc R
H13K H 0.7888 0.7575 0.2632 0.072 Uiso 1 1 calc R
C134 C 0.8694(2) 0.71286(14) 0.2926(2) 0.0514(12) Uani 1 1 d .
H134 H 0.9182 0.7273 0.2981 0.062 Uiso 1 1 calc R
C135 C 0.8762(3) 0.67523(13) 0.2849(2) 0.0567(13) Uani 1 1 d .
H135 H 0.9282 0.6663 0.2853 0.068 Uiso 1 1 calc R
C136 C 0.8108(2) 0.64484(12) 0.27559(19) 0.0458(11) Uani 1 1 d .
H13L H 0.7559 0.6558 0.2522 0.055 Uiso 1 1 calc R
H13M H 0.8213 0.6225 0.2526 0.055 Uiso 1 1 calc R
C137 C 0.5653(2) 0.84647(12) 0.2908(2) 0.0504(12) Uani 1 1 d .
H13N H 0.5805 0.8502 0.2541 0.060 Uiso 1 1 calc R
H13P H 0.6169 0.8453 0.3267 0.060 Uiso 1 1 calc R
C138 C 0.5162(3) 0.88045(12) 0.29725(19) 0.0460(11) Uani 1 1 d .
H138 H 0.5446 0.9046 0.3017 0.055 Uiso 1 1 calc R
C139 C 0.4410(3) 0.88357(12) 0.2980(2) 0.0492(12) Uani 1 1 d .
H139 H 0.4229 0.9091 0.3025 0.059 Uiso 1 1 calc R
C140 C 0.3808(2) 0.85124(11) 0.29235(19) 0.0419(11) Uani 1 1 d .
H14A H 0.3241 0.8603 0.2697 0.050 Uiso 1 1 calc R
H14B H 0.3931 0.8291 0.2698 0.050 Uiso 1 1 calc R
C141 C 0.1431(2) 0.73733(12) 0.26591(17) 0.0406(11) Uani 1 1 d .
H14C H 0.1806 0.7309 0.2436 0.049 Uiso 1 1 calc R
H14D H 0.1196 0.7635 0.2527 0.049 Uiso 1 1 calc R
C142 C 0.0757(2) 0.70808(13) 0.25142(18) 0.0446(11) Uani 1 1 d .
H142 H 0.0229 0.7178 0.2479 0.053 Uiso 1 1 calc R
C143 C 0.0801(2) 0.67038(13) 0.24288(19) 0.0458(11) Uani 1 1 d .
H143 H 0.0289 0.6571 0.2316 0.055 Uiso 1 1 calc R
C144 C 0.1522(2) 0.64512(13) 0.2480(2) 0.0532(12) Uani 1 1 d .
H14E H 0.1633 0.6278 0.2839 0.064 Uiso 1 1 calc R
H14F H 0.1382 0.6285 0.2112 0.064 Uiso 1 1 calc R
C145 C 0.3750(2) 0.53222(12) 0.2307(2) 0.0494(12) Uani 1 1 d .
H14G H 0.3222 0.5332 0.1958 0.059 Uiso 1 1 calc R
H14H H 0.3623 0.5272 0.2681 0.059 Uiso 1 1 calc R
C146 C 0.4256(3) 0.49973(12) 0.22131(19) 0.0497(12) Uani 1 1 d .
H146 H 0.3971 0.4756 0.2116 0.060 Uiso 1 1 calc R
C147 C 0.5034(3) 0.49810(13) 0.2240(2) 0.0571(13) Uani 1 1 d .
H147 H 0.5224 0.4732 0.2170 0.068 Uiso 1 1 calc R
C148 C 0.5646(2) 0.53048(12) 0.2366(2) 0.0475(11) Uani 1 1 d .
H14I H 0.6039 0.5256 0.2152 0.057 Uiso 1 1 calc R
H14J H 0.5361 0.5554 0.2216 0.057 Uiso 1 1 calc R
C149 C 0.5615(2) 0.78403(12) 0.47057(17) 0.0380(10) Uani 1 1 d .
H14K H 0.5572 0.7569 0.4833 0.046 Uiso 1 1 calc R
H14L H 0.6208 0.7907 0.4838 0.046 Uiso 1 1 calc R
C150 C 0.5202(2) 0.81080(12) 0.50267(18) 0.0451(11) Uani 1 1 d .
H15A H 0.5282 0.8381 0.4924 0.054 Uiso 1 1 calc R
H15B H 0.4602 0.8055 0.4871 0.054 Uiso 1 1 calc R
C151 C 0.5527(2) 0.80632(13) 0.57119(18) 0.0496(12) Uani 1 1 d .
H15C H 0.5475 0.7787 0.5812 0.060 Uiso 1 1 calc R
H15D H 0.6121 0.8129 0.5867 0.060 Uiso 1 1 calc R
C152 C 0.5101(3) 0.83106(14) 0.60403(19) 0.0565(13) Uani 1 1 d .
H15E H 0.4503 0.8255 0.5870 0.068 Uiso 1 1 calc R
H15F H 0.5178 0.8588 0.5957 0.068 Uiso 1 1 calc R
C153 C 0.5399(3) 0.82511(17) 0.6725(2) 0.0802(17) Uani 1 1 d .
H15G H 0.5323 0.7974 0.6807 0.096 Uiso 1 1 calc R
H15H H 0.5998 0.8306 0.6894 0.096 Uiso 1 1 calc R
C154 C 0.4984(3) 0.84940(17) 0.7054(2) 0.0923(19) Uani 1 1 d .
H15I H 0.5211 0.8434 0.7492 0.138 Uiso 1 1 calc R
H15J H 0.4391 0.8439 0.6898 0.138 Uiso 1 1 calc R
H15K H 0.5074 0.8770 0.6991 0.138 Uiso 1 1 calc R
C155 C 0.3470(2) 0.66930(12) 0.44635(17) 0.0401(10) Uani 1 1 d .
H15L H 0.3441 0.6407 0.4507 0.048 Uiso 1 1 calc R
H15M H 0.4057 0.6770 0.4641 0.048 Uiso 1 1 calc R
C156 C 0.3003(3) 0.68858(15) 0.4825(2) 0.0624(14) Uani 1 1 d .
H15N H 0.2422 0.6799 0.4663 0.075 Uiso 1 1 calc R
H15O H 0.3010 0.7171 0.4770 0.075 Uiso 1 1 calc R
C157 C 0.3371(3) 0.67908(18) 0.5513(2) 0.0887(19) Uani 1 1 d .
H15P H 0.3015 0.6905 0.5720 0.106 Uiso 1 1 calc R
H15Q H 0.3922 0.6912 0.5688 0.106 Uiso 1 1 calc R
C158 C 0.3453(4) 0.6335(2) 0.5640(3) 0.120(2) Uani 1 1 d .
H15R H 0.2910 0.6214 0.5425 0.143 Uiso 1 1 calc R
H15S H 0.3845 0.6229 0.5459 0.143 Uiso 1 1 calc R
C159 C 0.3729(5) 0.6217(3) 0.6286(3) 0.145(3) Uani 1 1 d .
H15T H 0.3290 0.6276 0.6453 0.174 Uiso 1 1 calc R
H15U H 0.4224 0.6369 0.6521 0.174 Uiso 1 1 calc R
C160 C 0.3929(6) 0.5786(2) 0.6361(3) 0.170(4) Uani 1 1 d .
H16A H 0.4120 0.5718 0.6796 0.255 Uiso 1 1 calc R
H16B H 0.4362 0.5727 0.6196 0.255 Uiso 1 1 calc R
H16C H 0.3434 0.5635 0.6141 0.255 Uiso 1 1 calc R
C161 C 0.5363(2) 0.56804(11) 0.42820(17) 0.0340(10) Uani 1 1 d .
H16D H 0.5633 0.5910 0.4525 0.041 Uiso 1 1 calc R
H16E H 0.4839 0.5635 0.4352 0.041 Uiso 1 1 calc R
C162 C 0.5917(2) 0.53275(12) 0.45022(17) 0.0421(11) Uani 1 1 d .
H16F H 0.5634 0.5095 0.4272 0.050 Uiso 1 1 calc R
H16G H 0.6429 0.5367 0.4413 0.050 Uiso 1 1 calc R
C163 C 0.6141(3) 0.52511(12) 0.51745(18) 0.0476(11) Uani 1 1 d .
H16H H 0.5628 0.5244 0.5269 0.057 Uiso 1 1 calc R
H16I H 0.6476 0.5472 0.5403 0.057 Uiso 1 1 calc R
C164 C 0.6617(3) 0.48752(13) 0.54033(19) 0.0506(12) Uani 1 1 d .
H16J H 0.6273 0.4653 0.5190 0.061 Uiso 1 1 calc R
H16K H 0.7119 0.4877 0.5293 0.061 Uiso 1 1 calc R
C165 C 0.6869(3) 0.48119(13) 0.6087(2) 0.0557(13) Uani 1 1 d .
H16L H 0.7237 0.5027 0.6301 0.067 Uiso 1 1 calc R
H16M H 0.6370 0.4823 0.6200 0.067 Uiso 1 1 calc R
C166 C 0.7301(3) 0.44324(14) 0.6304(2) 0.0673(15) Uani 1 1 d .
H16N H 0.7451 0.4413 0.6747 0.101 Uiso 1 1 calc R
H16O H 0.7801 0.4420 0.6199 0.101 Uiso 1 1 calc R
H16P H 0.6935 0.4217 0.6106 0.101 Uiso 1 1 calc R
C167 C 0.7622(2) 0.68141(12) 0.46422(18) 0.0457(11) Uani 1 1 d .
H16Q H 0.7784 0.7081 0.4799 0.055 Uiso 1 1 calc R
H16R H 0.7157 0.6733 0.4768 0.055 Uiso 1 1 calc R
C168 C 0.8349(3) 0.65396(15) 0.4936(2) 0.0626(14) Uani 1 1 d .
H16S H 0.8591 0.6470 0.4624 0.075 Uiso 1 1 calc R
H16T H 0.8774 0.6683 0.5265 0.075 Uiso 1 1 calc R
C169 C 0.8167(3) 0.61851(17) 0.5191(3) 0.0955(19) Uani 1 1 d .
H16U H 0.7758 0.6037 0.4858 0.115 Uiso 1 1 calc R
H16V H 0.7903 0.6255 0.5489 0.115 Uiso 1 1 calc R
C170 C 0.8893(4) 0.59148(18) 0.5509(3) 0.117(2) Uani 1 1 d .
H17A H 0.9105 0.5812 0.5197 0.140 Uiso 1 1 calc R
H17B H 0.9339 0.6072 0.5799 0.140 Uiso 1 1 calc R
C171 C 0.8724(6) 0.5583(3) 0.5843(5) 0.244(7) Uani 1 1 d .
H17C H 0.8128 0.5591 0.5775 0.293 Uiso 1 1 calc R
H17D H 0.8819 0.5345 0.5639 0.293 Uiso 1 1 calc R
C172 C 0.9113(6) 0.5532(3) 0.6438(4) 0.177(4) Uani 1 1 d .
H17E H 0.8890 0.5302 0.6574 0.266 Uiso 1 1 calc R
H17F H 0.9033 0.5762 0.6659 0.266 Uiso 1 1 calc R
H17G H 0.9703 0.5495 0.6521 0.266 Uiso 1 1 calc R
O1S O 0.2285(3) 0.76696(16) 0.15684(19) 0.1067(14) Uani 1 1 d .
O2S O 0.2569(5) 0.71221(17) 0.1212(3) 0.229(4) Uani 1 1 d .
C1S C 0.2817(7) 0.7371(2) 0.1610(4) 0.117(3) Uani 1 1 d .
C2S C 0.3562(4) 0.7403(2) 0.2112(3) 0.107(2) Uani 1 1 d .
H2S1 H 0.3864 0.7156 0.2165 0.161 Uiso 1 1 d R
H2S2 H 0.3444 0.7461 0.2483 0.161 Uiso 1 1 d R
H2S3 H 0.3897 0.7612 0.2035 0.161 Uiso 1 1 d R
C3S C 0.1440(6) 0.7674(4) 0.1078(3) 0.191(5) Uani 1 1 d .
H3S1 H 0.1497 0.7675 0.0672 0.229 Uiso 1 1 calc R
H3S2 H 0.1139 0.7435 0.1110 0.229 Uiso 1 1 calc R
C4S C 0.0977(7) 0.8005(4) 0.1131(5) 0.215(6) Uani 1 1 d .
H4S1 H 0.0432 0.7998 0.0809 0.323 Uiso 1 1 calc R
H4S2 H 0.1266 0.8242 0.1089 0.323 Uiso 1 1 calc R
H4S3 H 0.0914 0.8003 0.1531 0.323 Uiso 1 1 calc R

loop_
_atom_site_aniso_label
_atom_site_aniso_U_11
_atom_site_aniso_U_22
_atom_site_aniso_U_33
_atom_site_aniso_U_23
_atom_site_aniso_U_13
_atom_site_aniso_U_12
O1 0.0487(17) 0.0454(19) 0.0505(19) -0.0069(15) 0.0245(15) -0.0109(15)
O2 0.0279(15) 0.063(2) 0.0473(18) 0.0088(15) 0.0128(14) -0.0019(15)
O3 0.0301(16) 0.071(2) 0.0392(18) 0.0024(15) 0.0145(14) 0.0110(14)
O4 0.0487(17) 0.0329(18) 0.053(2) -0.0027(15) 0.0137(15) 0.0075(14)
O5 0.0408(16) 0.0383(18) 0.0442(18) 0.0095(14) 0.0087(14) 0.0019(14)
O6 0.0438(16) 0.0494(19) 0.0419(17) -0.0017(14) 0.0265(14) -0.0046(14)
O7 0.0320(15) 0.0494(18) 0.0448(18) -0.0009(14) 0.0206(13) 0.0029(13)
O8 0.0481(17) 0.0284(17) 0.0521(19) -0.0029(14) 0.0125(15) 0.0000(14)
C1 0.031(2) 0.036(3) 0.042(3) 0.003(2) 0.019(2) -0.008(2)
C2 0.042(3) 0.034(3) 0.045(3) -0.004(2) 0.025(2) -0.010(2)
C3 0.029(2) 0.047(3) 0.040(3) 0.002(2) 0.013(2) -0.009(2)
C4 0.028(2) 0.046(3) 0.041(3) 0.006(2) 0.016(2) -0.001(2)
C5 0.027(2) 0.037(3) 0.039(3) 0.003(2) 0.015(2) -0.005(2)
C6 0.031(2) 0.038(3) 0.044(3) 0.000(2) 0.013(2) -0.006(2)
C7 0.022(2) 0.052(3) 0.038(3) 0.002(2) 0.0125(19) 0.0028(19)
C8 0.033(2) 0.042(3) 0.030(2) 0.000(2) 0.0126(19) 0.005(2)
C9 0.024(2) 0.064(3) 0.032(3) -0.001(2) 0.0104(19) 0.008(2)
C10 0.041(3) 0.047(3) 0.035(3) -0.001(2) 0.011(2) 0.007(2)
C11 0.039(3) 0.040(3) 0.035(3) -0.003(2) 0.011(2) 0.006(2)
C12 0.035(2) 0.033(3) 0.035(2) -0.0018(19) 0.0130(19) 0.002(2)
C13 0.027(2) 0.046(3) 0.034(3) -0.003(2) 0.0102(19) 0.012(2)
C14 0.034(2) 0.031(2) 0.039(3) 0.0010(19) 0.010(2) 0.0024(18)
C15 0.029(2) 0.032(2) 0.036(3) -0.001(2) 0.0089(19) -0.0043(19)
C16 0.030(2) 0.033(3) 0.034(3) 0.004(2) 0.006(2) -0.0042(19)
C17 0.038(2) 0.039(3) 0.030(2) 0.002(2) 0.009(2) -0.011(2)
C18 0.031(2) 0.036(3) 0.038(3) -0.005(2) 0.016(2) -0.012(2)
C19 0.023(2) 0.032(2) 0.035(3) 0.0006(19) 0.0102(19) -0.0041(18)
C20 0.031(2) 0.038(3) 0.033(2) 0.001(2) 0.0105(19) -0.005(2)
C21 0.024(2) 0.036(2) 0.035(3) -0.0035(19) 0.0152(18) -0.0007(18)
C22 0.030(2) 0.033(2) 0.029(2) -0.0021(19) 0.0091(18) 0.0009(19)
C23 0.027(2) 0.041(3) 0.033(2) 0.001(2) 0.0124(19) 0.0062(19)
C24 0.036(2) 0.035(3) 0.037(3) -0.002(2) 0.010(2) 0.010(2)
C25 0.037(2) 0.031(3) 0.035(3) -0.0003(19) 0.008(2) 0.001(2)
C26 0.029(2) 0.028(2) 0.041(3) 0.0002(19) 0.0105(19) 0.0044(18)
C27 0.030(2) 0.030(3) 0.040(3) -0.0026(19) 0.0137(19) 0.0046(19)
C28 0.035(2) 0.028(2) 0.050(3) 0.003(2) 0.016(2) -0.0016(19)
C29 0.049(3) 0.084(4) 0.047(3) -0.008(3) 0.012(2) -0.002(3)
C30 0.046(3) 0.057(3) 0.062(3) 0.006(2) 0.020(2) 0.018(2)
C31 0.046(3) 0.050(3) 0.039(3) 0.006(2) 0.015(2) -0.008(2)
C32 0.047(3) 0.043(3) 0.051(3) -0.006(2) 0.017(2) 0.005(2)
C33 0.058(3) 0.055(3) 0.068(3) -0.021(3) 0.032(3) -0.015(3)
C34 0.069(4) 0.056(4) 0.058(3) -0.008(3) 0.020(3) -0.030(3)
C35 0.075(4) 0.039(3) 0.063(3) 0.005(2) 0.011(3) -0.016(3)
C36 0.056(3) 0.038(3) 0.056(3) -0.008(2) 0.016(3) -0.002(2)
C37 0.035(3) 0.075(4) 0.070(3) 0.005(3) 0.018(2) -0.010(2)
C38 0.031(3) 0.080(4) 0.067(3) 0.006(3) 0.020(2) -0.006(3)
C39 0.036(3) 0.089(4) 0.066(4) -0.003(3) 0.022(2) -0.001(3)
C40 0.030(2) 0.076(4) 0.049(3) 0.009(3) 0.010(2) 0.006(2)
C41 0.059(3) 0.046(3) 0.043(3) 0.013(2) 0.008(2) 0.013(2)
C42 0.063(3) 0.037(3) 0.052(3) 0.002(2) 0.008(3) -0.010(2)
C43 0.054(3) 0.043(3) 0.056(3) 0.004(2) 0.011(3) -0.011(2)
C44 0.059(3) 0.037(3) 0.062(3) 0.015(2) 0.018(3) -0.004(2)
C45 0.056(3) 0.066(3) 0.070(3) 0.005(3) 0.046(3) -0.005(3)
C46 0.042(3) 0.086(4) 0.046(3) 0.017(3) 0.018(2) -0.015(3)
C47 0.030(2) 0.094(4) 0.058(3) 0.023(3) 0.021(2) 0.000(3)
C48 0.054(3) 0.062(3) 0.041(3) 0.002(2) 0.026(2) 0.010(2)
C49 0.043(3) 0.053(3) 0.051(3) 0.002(2) 0.025(2) 0.001(2)
C50 0.072(3) 0.058(3) 0.068(4) 0.004(3) 0.035(3) -0.004(3)
C51 0.117(5) 0.078(4) 0.079(4) 0.025(4) 0.042(4) -0.011(4)
C52 0.161(6) 0.095(5) 0.055(4) 0.008(4) 0.029(4) -0.008(4)
C53 0.171(7) 0.179(9) 0.108(6) 0.035(6) 0.071(6) 0.039(6)
C54 0.268(11) 0.181(9) 0.128(7) -0.018(6) 0.120(7) 0.066(8)
C55 0.035(2) 0.037(3) 0.039(3) -0.004(2) 0.011(2) 0.0019(19)
C56 0.047(3) 0.048(3) 0.046(3) -0.001(2) 0.020(2) 0.003(2)
C57 0.049(3) 0.059(3) 0.047(3) 0.000(2) 0.022(2) 0.000(2)
C58 0.054(3) 0.065(3) 0.047(3) -0.005(2) 0.024(2) -0.006(3)
C59 0.075(3) 0.068(4) 0.071(4) -0.014(3) 0.036(3) -0.007(3)
C60 0.121(5) 0.074(4) 0.096(4) -0.023(3) 0.058(4) -0.006(4)
C61 0.031(2) 0.036(2) 0.036(3) -0.0009(19) 0.0131(19) -0.0016(19)
C62 0.039(2) 0.044(3) 0.037(3) 0.000(2) 0.015(2) 0.008(2)
C63 0.060(3) 0.064(3) 0.044(3) 0.003(2) 0.016(2) 0.026(3)
C64 0.073(3) 0.064(4) 0.052(3) 0.006(3) 0.011(3) 0.035(3)
C65 0.076(4) 0.064(4) 0.071(4) 0.010(3) 0.030(3) 0.013(3)
C66 0.066(3) 0.059(4) 0.069(4) 0.012(3) 0.016(3) 0.011(3)
C67 0.044(2) 0.038(3) 0.046(3) 0.006(2) 0.020(2) 0.005(2)
C68 0.068(3) 0.052(3) 0.056(3) 0.006(2) 0.022(3) 0.013(3)
C69 0.118(5) 0.093(5) 0.059(4) 0.025(3) 0.023(3) 0.056(4)
C70 0.076(4) 0.103(5) 0.070(4) 0.012(3) 0.030(3) 0.013(4)
C71 0.078(4) 0.071(5) 0.151(6) 0.018(4) 0.030(4) -0.004(3)
C72 0.077(4) 0.088(5) 0.185(7) 0.063(5) 0.035(4) 0.033(4)
O101 0.0345(15) 0.0345(16) 0.0524(18) -0.0060(13) 0.0244(14) -0.0023(13)
O102 0.0357(15) 0.0291(17) 0.0522(18) 0.0023(13) 0.0184(13) 0.0020(13)
O103 0.0406(16) 0.0295(17) 0.0498(19) 0.0001(14) 0.0180(14) 0.0013(13)
O104 0.0266(15) 0.0399(17) 0.0417(18) 0.0043(13) 0.0146(13) 0.0019(12)
O105 0.0290(15) 0.0396(17) 0.0454(17) 0.0017(14) 0.0118(13) -0.0006(13)
O106 0.0468(16) 0.0342(17) 0.0440(17) -0.0060(14) 0.0222(14) -0.0009(14)
O107 0.0516(17) 0.0331(18) 0.055(2) -0.0050(15) 0.0319(15) -0.0027(14)
O108 0.0360(16) 0.0397(17) 0.061(2) -0.0046(14) 0.0292(15) -0.0011(13)
C101 0.027(2) 0.028(2) 0.041(3) -0.004(2) 0.014(2) -0.0049(18)
C102 0.030(2) 0.026(2) 0.049(3) -0.006(2) 0.020(2) -0.0002(19)
C103 0.034(2) 0.032(2) 0.041(3) -0.004(2) 0.018(2) -0.005(2)
C104 0.030(2) 0.027(2) 0.045(3) -0.001(2) 0.014(2) -0.0011(19)
C105 0.031(2) 0.028(2) 0.035(2) -0.0038(19) 0.0147(19) -0.0024(19)
C106 0.029(2) 0.031(2) 0.037(2) -0.0002(19) 0.0146(19) -0.0032(19)
C107 0.030(2) 0.027(2) 0.040(3) -0.0032(19) 0.0131(19) -0.0017(18)
C108 0.031(2) 0.029(2) 0.034(2) -0.0046(19) 0.0166(19) 0.0002(19)
C109 0.036(2) 0.028(2) 0.032(2) -0.0025(19) 0.0146(19) 0.002(2)
C110 0.028(2) 0.038(3) 0.034(2) 0.0005(19) 0.0128(19) 0.0065(19)
C111 0.023(2) 0.036(3) 0.034(2) 0.0000(19) 0.0127(18) 0.0032(19)
C112 0.031(2) 0.033(2) 0.028(2) -0.0047(18) 0.0130(18) 0.0019(19)
C113 0.028(2) 0.033(3) 0.033(2) -0.0001(19) 0.0090(18) 0.0072(19)
C114 0.025(2) 0.033(2) 0.037(3) 0.0015(19) 0.0132(19) 0.0001(17)
C115 0.027(2) 0.031(2) 0.037(3) 0.0017(19) 0.016(2) -0.0029(18)
C116 0.028(2) 0.032(2) 0.044(3) 0.007(2) 0.014(2) 0.0033(19)
C117 0.033(2) 0.039(3) 0.036(3) 0.002(2) 0.012(2) 0.000(2)
C118 0.039(2) 0.028(2) 0.039(3) -0.001(2) 0.021(2) -0.0012(19)
C119 0.030(2) 0.026(2) 0.037(3) 0.0030(19) 0.015(2) -0.0015(18)
C120 0.026(2) 0.030(2) 0.040(2) -0.0034(19) 0.0130(19) -0.0024(18)
C121 0.036(2) 0.031(2) 0.036(3) -0.0036(19) 0.015(2) -0.0017(19)
C122 0.031(2) 0.029(2) 0.036(2) 0.0037(19) 0.0167(19) 0.0037(19)
C123 0.043(2) 0.022(2) 0.046(3) -0.002(2) 0.020(2) -0.0019(19)
C124 0.037(2) 0.031(3) 0.051(3) -0.002(2) 0.026(2) 0.003(2)
C125 0.032(2) 0.033(3) 0.050(3) 0.000(2) 0.023(2) 0.0029(19)
C126 0.029(2) 0.030(2) 0.036(2) 0.0026(19) 0.0106(19) 0.0053(18)
C127 0.034(2) 0.033(3) 0.037(2) 0.0018(19) 0.019(2) 0.0091(19)
C128 0.026(2) 0.036(3) 0.041(3) -0.003(2) 0.0143(19) 0.0030(18)
C129 0.057(3) 0.043(3) 0.048(3) 0.002(2) 0.030(2) 0.006(2)
C130 0.037(2) 0.037(3) 0.053(3) 0.002(2) 0.022(2) 0.005(2)
C131 0.053(3) 0.057(3) 0.041(3) -0.003(2) 0.009(2) 0.008(2)
C132 0.048(3) 0.035(3) 0.078(3) -0.002(2) 0.041(2) 0.003(2)
C133 0.050(3) 0.049(3) 0.100(4) -0.018(3) 0.050(3) -0.016(2)
C134 0.038(3) 0.051(3) 0.077(3) -0.002(3) 0.035(2) -0.008(2)
C135 0.045(3) 0.047(3) 0.096(4) 0.013(3) 0.047(3) 0.006(2)
C136 0.052(3) 0.041(3) 0.059(3) 0.003(2) 0.038(2) 0.004(2)
C137 0.041(3) 0.036(3) 0.081(3) 0.003(2) 0.030(2) -0.007(2)
C138 0.051(3) 0.029(3) 0.065(3) 0.000(2) 0.029(2) -0.004(2)
C139 0.056(3) 0.027(3) 0.075(3) 0.001(2) 0.035(3) 0.002(2)
C140 0.041(2) 0.037(3) 0.052(3) 0.007(2) 0.022(2) 0.004(2)
C141 0.031(2) 0.047(3) 0.039(3) 0.003(2) 0.006(2) 0.004(2)
C142 0.030(2) 0.046(3) 0.057(3) -0.001(2) 0.014(2) 0.000(2)
C143 0.029(2) 0.048(3) 0.058(3) 0.005(2) 0.012(2) -0.002(2)
C144 0.030(2) 0.047(3) 0.080(3) -0.005(2) 0.015(2) -0.002(2)
C145 0.051(3) 0.035(3) 0.066(3) -0.017(2) 0.024(2) -0.010(2)
C146 0.057(3) 0.032(3) 0.065(3) -0.017(2) 0.029(3) -0.012(2)
C147 0.056(3) 0.039(3) 0.085(4) -0.018(3) 0.036(3) -0.009(2)
C148 0.052(3) 0.043(3) 0.059(3) -0.012(2) 0.033(2) -0.003(2)
C149 0.031(2) 0.040(3) 0.041(3) -0.007(2) 0.010(2) 0.0008(19)
C150 0.044(3) 0.049(3) 0.041(3) -0.009(2) 0.014(2) 0.006(2)
C151 0.047(3) 0.057(3) 0.043(3) -0.010(2) 0.014(2) 0.011(2)
C152 0.061(3) 0.064(3) 0.041(3) -0.009(2) 0.014(2) 0.013(3)
C153 0.077(4) 0.110(5) 0.051(4) -0.017(3) 0.019(3) 0.030(3)
C154 0.110(5) 0.108(5) 0.064(4) -0.017(3) 0.037(3) 0.028(4)
C155 0.041(2) 0.043(3) 0.044(3) 0.007(2) 0.023(2) 0.006(2)
C156 0.064(3) 0.083(4) 0.052(3) 0.011(3) 0.035(3) 0.016(3)
C157 0.101(4) 0.122(6) 0.063(4) 0.015(4) 0.053(3) 0.040(4)
C158 0.149(6) 0.135(7) 0.075(5) 0.040(4) 0.041(4) 0.039(5)
C159 0.161(7) 0.196(10) 0.084(6) 0.036(6) 0.051(5) 0.001(6)
C160 0.288(11) 0.084(6) 0.121(7) 0.033(5) 0.050(7) -0.006(7)
C161 0.032(2) 0.032(2) 0.042(3) 0.003(2) 0.018(2) 0.0016(18)
C162 0.048(3) 0.041(3) 0.042(3) 0.006(2) 0.021(2) 0.009(2)
C163 0.054(3) 0.043(3) 0.051(3) 0.008(2) 0.026(2) 0.008(2)
C164 0.052(3) 0.046(3) 0.055(3) 0.012(2) 0.020(2) 0.004(2)
C165 0.057(3) 0.048(3) 0.058(3) 0.011(2) 0.015(2) -0.005(2)
C166 0.055(3) 0.063(4) 0.085(4) 0.029(3) 0.025(3) 0.004(3)
C167 0.041(3) 0.052(3) 0.042(3) -0.004(2) 0.012(2) 0.012(2)
C168 0.055(3) 0.078(4) 0.054(3) 0.012(3) 0.019(3) 0.021(3)
C169 0.081(4) 0.081(5) 0.135(6) 0.029(4) 0.052(4) 0.009(3)
C170 0.104(5) 0.078(5) 0.124(6) 0.033(4) -0.015(4) 0.010(4)
C171 0.236(11) 0.173(10) 0.213(11) 0.124(9) -0.059(9) -0.104(8)
C172 0.230(10) 0.198(10) 0.106(6) 0.036(7) 0.061(7) -0.057(8)
O1S 0.133(4) 0.119(4) 0.081(3) 0.000(3) 0.054(3) -0.013(3)
O2S 0.451(12) 0.102(5) 0.092(4) -0.021(4) 0.044(5) 0.001(6)
C1S 0.212(10) 0.082(6) 0.084(6) -0.027(5) 0.086(7) -0.045(6)
C2S 0.124(5) 0.121(6) 0.079(5) -0.031(4) 0.038(4) -0.013(5)
C3S 0.178(10) 0.281(15) 0.054(5) 0.024(7) -0.033(6) -0.060(9)
C4S 0.200(11) 0.323(18) 0.136(9) 0.066(10) 0.074(8) 0.108(11)

loop_
_atom_type_symbol
_atom_type_description
_atom_type_scat_dispersion_real
_atom_type_scat_dispersion_imag
_atom_type_scat_source
C C 0.0033 0.0016 'International Tables Vol C Tables 4.2.6.8 and 6.1.1.4'
H H 0.0000 0.0000 'International Tables Vol C Tables 4.2.6.8 and 6.1.1.4'
O O 0.0106 0.0060 'International Tables Vol C Tables 4.2.6.8 and 6.1.1.4'

loop_
_geom_angle_atom_site_label_1
_geom_angle_atom_site_label_2
_geom_angle_atom_site_label_3
_geom_angle
C2 O1 C33 115.1(3)
C4 O2 C37 114.0(3)
C9 O3 C40 114.4(3)
C11 O4 C41 114.4(3)
C16 O5 C44 116.6(3)
C18 O6 C45 116.1(3)
C23 O7 C48 116.3(3)
C25 O8 C36 115.6(3)
C6 C1 C2 116.4(4)
C6 C1 C28 122.7(4)
C2 C1 C28 120.7(4)
C3 C2 C1 123.2(4)
C3 C2 O1 119.6(4)
C1 C2 O1 117.1(4)
C2 C3 C4 117.1(4)
C2 C3 C29 121.7(4)
C4 C3 C29 121.2(4)
C3 C4 C5 123.3(4)
C3 C4 O2 118.9(4)
C5 C4 O2 117.7(4)
C4 C5 C6 116.1(4)
C4 C5 C7 120.8(3)
C6 C5 C7 123.0(4)
C1 C6 C5 123.8(4)
C1 C6 H6 118.1
C5 C6 H6 118.1
C5 C7 C8 114.0(3)
C5 C7 C49 114.7(3)
C8 C7 C49 107.0(3)
C5 C7 H7 106.9
C8 C7 H7 106.9
C49 C7 H7 106.9
C13 C8 C9 116.8(4)
C13 C8 C7 119.9(3)
C9 C8 C7 122.4(3)
C10 C9 O3 119.5(3)
C10 C9 C8 122.3(3)
O3 C9 C8 118.0(4)
C9 C10 C11 118.0(4)
C9 C10 C30 120.3(4)
C11 C10 C30 121.6(4)
C10 C11 O4 119.0(3)
C10 C11 C12 121.9(4)
O4 C11 C12 119.0(3)
C13 C12 C11 117.7(3)
C13 C12 C14 119.3(3)
C11 C12 C14 122.4(4)
C12 C13 C8 123.2(3)
C12 C13 H13 118.4
C8 C13 H13 118.4
C12 C14 C15 112.2(3)
C12 C14 C55 108.3(3)
C15 C14 C55 113.2(3)
C12 C14 H14 107.6
C15 C14 H14 107.6
C55 C14 H14 107.6
C16 C15 C20 117.6(4)
C16 C15 C14 120.1(3)
C20 C15 C14 122.3(3)
O5 C16 C15 117.5(3)
O5 C16 C17 119.7(3)
C15 C16 C17 122.7(4)
C16 C17 C18 117.2(3)
C16 C17 C31 121.7(4)
C18 C17 C31 120.9(4)
O6 C18 C19 116.9(3)
O6 C18 C17 120.1(3)
C19 C18 C17 122.8(4)
C18 C19 C20 116.7(3)
C18 C19 C21 120.7(3)
C20 C19 C21 122.6(3)
C15 C20 C19 122.9(4)
C15 C20 H20 118.5
C19 C20 H20 118.5
C19 C21 C22 112.8(3)
C19 C21 C61 114.0(3)
C22 C21 C61 108.6(3)
C19 C21 H21 107.0
C22 C21 H21 107.0
C61 C21 H21 107.0
C27 C22 C23 118.1(3)
C27 C22 C21 119.5(3)
C23 C22 C21 121.8(3)
C24 C23 C22 121.9(3)
C24 C23 O7 118.9(3)
C22 C23 O7 118.9(3)
C23 C24 C25 117.9(3)
C23 C24 C32 121.3(3)
C25 C24 C32 120.8(4)
O8 C25 C26 120.0(3)
O8 C25 C24 118.0(3)
C26 C25 C24 121.7(4)
C27 C26 C25 117.9(3)
C27 C26 C28 120.1(3)
C25 C26 C28 121.6(3)
C22 C27 C26 122.4(3)
C22 C27 H27 118.8
C26 C27 H27 118.8
C1 C28 C67 112.5(3)
C1 C28 C26 112.9(3)
C67 C28 C26 109.4(3)
C1 C28 H28 107.2
C67 C28 H28 107.2
C26 C28 H28 107.2
C3 C29 H29A 109.4
C3 C29 H29B 109.2
H29A C29 H29B 109.5
C3 C29 H29C 109.7
H29A C29 H29C 109.5
H29B C29 H29C 109.5
C10 C30 H30A 109.7
C10 C30 H30B 109.5
H30A C30 H30B 109.5
C10 C30 H30C 109.2
H30A C30 H30C 109.5
H30B C30 H30C 109.5
C17 C31 H31A 109.4
C17 C31 H31B 109.4
H31A C31 H31B 109.5
C17 C31 H31C 109.6
H31A C31 H31C 109.5
H31B C31 H31C 109.5
C24 C32 H32A 109.5
C24 C32 H32B 109.7
H32A C32 H32B 109.5
C24 C32 H32C 109.2
H32A C32 H32C 109.5
H32B C32 H32C 109.5
O1 C33 C34 113.2(4)
O1 C33 H33A 108.9
C34 C33 H33A 108.9
O1 C33 H33B 108.9
C34 C33 H33B 108.9
H33A C33 H33B 107.8
C35 C34 C33 131.1(4)
C35 C34 H34 114.4
C33 C34 H34 114.4
C34 C35 C36 127.3(5)
C34 C35 H35 116.4
C36 C35 H35 116.4
O8 C36 C35 107.8(3)
O8 C36 H36A 110.1
C35 C36 H36A 110.1
O8 C36 H36B 110.1
C35 C36 H36B 110.1
H36A C36 H36B 108.5
O2 C37 C38 113.1(4)
O2 C37 H37A 109.0
C38 C37 H37A 109.0
O2 C37 H37B 109.0
C38 C37 H37B 109.0
H37A C37 H37B 107.8
C39 C38 C37 132.3(4)
C39 C38 H38 113.9
C37 C38 H38 113.9
C38 C39 C40 128.5(4)
C38 C39 H39 115.8
C40 C39 H39 115.8
O3 C40 C39 109.0(3)
O3 C40 H40A 109.9
C39 C40 H40A 109.9
O3 C40 H40B 109.9
C39 C40 H40B 109.9
H40A C40 H40B 108.3
O4 C41 C42 108.9(3)
O4 C41 H41A 109.9
C42 C41 H41A 109.9
O4 C41 H41B 109.9
C42 C41 H41B 109.9
H41A C41 H41B 108.3
C43 C42 C41 127.3(4)
C43 C42 H42 116.4
C41 C42 H42 116.4
C42 C43 C44 128.0(4)
C42 C43 H43 116.0
C44 C43 H43 116.0
O5 C44 C43 111.6(4)
O5 C44 H44A 109.3
C43 C44 H44A 109.3
O5 C44 H44B 109.3
C43 C44 H44B 109.3
H44A C44 H44B 108.0
O6 C45 C46 112.5(4)
O6 C45 H45A 109.1
C46 C45 H45A 109.1
O6 C45 H45B 109.1
C46 C45 H45B 109.1
H45A C45 H45B 107.8
C47 C46 C45 127.2(4)
C47 C46 H46 116.4
C45 C46 H46 116.4
C46 C47 C48 127.0(4)
C46 C47 H47 116.5
C48 C47 H47 116.5
O7 C48 C47 108.7(3)
O7 C48 H48A 109.9
C47 C48 H48A 109.9
O7 C48 H48B 109.9
C47 C48 H48B 109.9
H48A C48 H48B 108.3
C50 C49 C7 115.4(4)
C50 C49 H49A 108.4
C7 C49 H49A 108.4
C50 C49 H49B 108.4
C7 C49 H49B 108.4
H49A C49 H49B 107.5
C49 C50 C51 114.2(4)
C49 C50 H50A 108.7
C51 C50 H50A 108.7
C49 C50 H50B 108.7
C51 C50 H50B 108.7
H50A C50 H50B 107.6
C50 C51 C52 112.6(5)
C50 C51 H51A 109.1
C52 C51 H51A 109.1
C50 C51 H51B 109.1
C52 C51 H51B 109.1
H51A C51 H51B 107.8
C53 C52 C51 115.8(6)
C53 C52 H52A 108.3
C51 C52 H52A 108.3
C53 C52 H52B 108.3
C51 C52 H52B 108.3
H52A C52 H52B 107.4
C52 C53 C54 111.6(7)
C52 C53 H53A 109.3
C54 C53 H53A 109.3
C52 C53 H53B 109.3
C54 C53 H53B 109.3
H53A C53 H53B 108.0
C53 C54 H54A 109.5
C53 C54 H54B 109.5
H54A C54 H54B 109.5
C53 C54 H54C 109.5
H54A C54 H54C 109.5
H54B C54 H54C 109.5
C56 C55 C14 115.3(3)
C56 C55 H55A 108.5
C14 C55 H55A 108.5
C56 C55 H55B 108.5
C14 C55 H55B 108.5
H55A C55 H55B 107.5
C55 C56 C57 113.5(3)
C55 C56 H56A 108.9
C57 C56 H56A 108.9
C55 C56 H56B 108.9
C57 C56 H56B 108.9
H56A C56 H56B 107.7
C56 C57 C58 115.3(4)
C56 C57 H57A 108.4
C58 C57 H57A 108.4
C56 C57 H57B 108.4
C58 C57 H57B 108.4
H57A C57 H57B 107.5
C59 C58 C57 113.4(4)
C59 C58 H58A 108.9
C57 C58 H58A 108.9
C59 C58 H58B 108.9
C57 C58 H58B 108.9
H58A C58 H58B 107.7
C60 C59 C58 112.7(4)
C60 C59 H59A 109.1
C58 C59 H59A 109.1
C60 C59 H59B 109.1
C58 C59 H59B 109.1
H59A C59 H59B 107.8
C59 C60 H60A 109.5
C59 C60 H60B 109.5
H60A C60 H60B 109.5
C59 C60 H60C 109.5
H60A C60 H60C 109.5
H60B C60 H60C 109.5
C62 C61 C21 113.6(3)
C62 C61 H61A 108.8
C21 C61 H61A 108.8
C62 C61 H61B 108.8
C21 C61 H61B 108.8
H61A C61 H61B 107.7
C63 C62 C61 114.3(3)
C63 C62 H62A 108.7
C61 C62 H62A 108.7
C63 C62 H62B 108.7
C61 C62 H62B 108.7
H62A C62 H62B 107.6
C62 C63 C64 114.6(4)
C62 C63 H63A 108.6
C64 C63 H63A 108.6
C62 C63 H63B 108.6
C64 C63 H63B 108.6
H63A C63 H63B 107.6
C65 C64 C63 117.2(4)
C65 C64 H64A 108.0
C63 C64 H64A 108.0
C65 C64 H64B 108.0
C63 C64 H64B 108.0
H64A C64 H64B 107.2
C64 C65 C66 114.5(4)
C64 C65 H65A 108.6
C66 C65 H65A 108.6
C64 C65 H65B 108.6
C66 C65 H65B 108.6
H65A C65 H65B 107.6
C65 C66 H66A 109.5
C65 C66 H66B 109.5
H66A C66 H66B 109.5
C65 C66 H66C 109.5
H66A C66 H66C 109.5
H66B C66 H66C 109.5
C68 C67 C28 113.7(3)
C68 C67 H67A 108.8
C28 C67 H67A 108.8
C68 C67 H67B 108.8
C28 C67 H67B 108.8
H67A C67 H67B 107.7
C67 C68 C69 112.1(4)
C67 C68 H68A 109.2
C69 C68 H68A 109.2
C67 C68 H68B 109.2
C69 C68 H68B 109.2
H68A C68 H68B 107.9
C68 C69 C70 113.4(4)
C68 C69 H69A 108.9
C70 C69 H69A 108.9
C68 C69 H69B 108.9
C70 C69 H69B 108.9
H69A C69 H69B 107.7
C71 C70 C69 111.9(5)
C71 C70 H70A 109.2
C69 C70 H70A 109.2
C71 C70 H70B 109.2
C69 C70 H70B 109.2
H70A C70 H70B 107.9
C70 C71 C72 110.2(5)
C70 C71 H71A 109.6
C72 C71 H71A 109.6
C70 C71 H71B 109.6
C72 C71 H71B 109.6
H71A C71 H71B 108.1
C71 C72 H72A 109.5
C71 C72 H72B 109.5
H72A C72 H72B 109.5
C71 C72 H72C 109.5
H72A C72 H72C 109.5
H72B C72 H72C 109.5
C102 O101 C133 112.5(3)
C104 O102 C137 113.9(3)
C109 O103 C140 113.4(3)
C111 O104 C141 113.4(3)
C116 O105 C144 112.9(3)
C118 O106 C145 114.1(3)
C123 O107 C148 113.0(3)
C125 O108 C136 114.8(3)
C106 C101 C102 117.0(3)
C106 C101 C128 123.5(3)
C102 C101 C128 119.5(3)
C103 C102 C101 123.1(3)
C103 C102 O101 118.9(3)
C101 C102 O101 118.0(3)
C102 C103 C104 117.2(4)
C102 C103 C129 121.9(3)
C104 C103 C129 120.9(4)
O102 C104 C105 117.8(3)
O102 C104 C103 119.7(3)
C105 C104 C103 122.4(4)
C106 C105 C104 116.9(3)
C106 C105 C107 123.5(3)
C104 C105 C107 119.5(3)
C101 C106 C105 123.3(4)
C101 C106 H106 118.4
C105 C106 H106 118.4
C105 C107 C108 112.9(3)
C105 C107 C149 113.6(3)
C108 C107 C149 109.9(3)
C105 C107 H107 106.6
C108 C107 H107 106.6
C149 C107 H107 106.6
C109 C108 C113 117.4(3)
C109 C108 C107 121.9(3)
C113 C108 C107 120.5(3)
C108 C109 C110 123.0(4)
C108 C109 O103 118.6(3)
C110 C109 O103 118.4(3)
C109 C110 C111 117.4(3)
C109 C110 C130 121.1(4)
C111 C110 C130 121.4(3)
O104 C111 C110 119.9(3)
O104 C111 C112 117.9(3)
C110 C111 C112 122.2(3)
C113 C112 C111 117.4(3)
C113 C112 C114 120.2(3)
C111 C112 C114 122.4(3)
C108 C113 C112 122.7(3)
C108 C113 H113 118.7
C112 C113 H113 118.7
C115 C114 C112 112.4(3)
C115 C114 C155 112.7(3)
C112 C114 C155 111.1(3)
C115 C114 H114 106.8
C112 C114 H114 106.8
C155 C114 H114 106.8
C116 C115 C120 116.9(3)
C116 C115 C114 120.2(3)
C120 C115 C114 122.7(3)
C115 C116 C117 123.3(3)
C115 C116 O105 117.5(3)
C117 C116 O105 119.2(3)
C116 C117 C118 116.6(4)
C116 C117 C131 122.3(3)
C118 C117 C131 121.1(4)
C119 C118 O106 118.1(3)
C119 C118 C117 123.1(3)
O106 C118 C117 118.8(3)
C118 C119 C120 116.8(3)
C118 C119 C121 120.4(3)
C120 C119 C121 122.7(3)
C119 C120 C115 123.1(4)
C119 C120 H120 118.4
C115 C120 H120 118.4
C119 C121 C122 113.3(3)
C119 C121 C161 113.6(3)
C122 C121 C161 110.5(3)
C119 C121 H121 106.3
C122 C121 H121 106.3
C161 C121 H121 106.3
C127 C122 C123 117.2(3)
C127 C122 C121 121.0(3)
C123 C122 C121 121.6(3)
C124 C123 C122 122.5(4)
C124 C123 O107 119.2(3)
C122 C123 O107 118.3(3)
C125 C124 C123 117.9(3)
C125 C124 C132 121.0(3)
C123 C124 C132 121.0(4)
C124 C125 O108 119.9(3)
C124 C125 C126 122.2(3)
O108 C125 C126 117.8(3)
C127 C126 C125 117.2(3)
C127 C126 C128 121.0(3)
C125 C126 C128 121.8(3)
C122 C127 C126 123.0(3)
C122 C127 H127 118.5
C126 C127 H127 118.5
C126 C128 C101 112.6(3)
C126 C128 C167 111.7(3)
C101 C128 C167 113.6(3)
C126 C128 H128 106.1
C101 C128 H128 106.1
C167 C128 H128 106.1
C103 C129 H12A 109.6
C103 C129 H12B 109.4
H12A C129 H12B 109.5
C103 C129 H12C 109.4
H12A C129 H12C 109.5
H12B C129 H12C 109.5
C110 C130 H13A 109.7
C110 C130 H13B 109.6
H13A C130 H13B 109.5
C110 C130 H13C 109.1
H13A C130 H13C 109.5
H13B C130 H13C 109.5
C117 C131 H13D 109.6
C117 C131 H13E 109.2
H13D C131 H13E 109.5
C117 C131 H13F 109.6
H13D C131 H13F 109.5
H13E C131 H13F 109.5
C124 C132 H13G 108.7
C124 C132 H13H 109.6
H13G C132 H13H 109.5
C124 C132 H13I 110.1
H13G C132 H13I 109.5
H13H C132 H13I 109.5
O101 C133 C134 114.0(4)
O101 C133 H13J 108.8
C134 C133 H13J 108.8
O101 C133 H13K 108.8
C134 C133 H13K 108.8
H13J C133 H13K 107.7
C135 C134 C133 131.2(4)
C135 C134 H134 114.4
C133 C134 H134 114.4
C134 C135 C136 127.2(4)
C134 C135 H135 116.4
C136 C135 H135 116.4
O108 C136 C135 107.3(3)
O108 C136 H13L 110.3
C135 C136 H13L 110.3
O108 C136 H13M 110.3
C135 C136 H13M 110.3
H13L C136 H13M 108.5
O102 C137 C138 113.3(3)
O102 C137 H13N 108.9
C138 C137 H13N 108.9
O102 C137 H13P 108.9
C138 C137 H13P 108.9
H13N C137 H13P 107.7
C139 C138 C137 132.3(4)
C139 C138 H138 113.9
C137 C138 H138 113.9
C138 C139 C140 127.0(4)
C138 C139 H139 116.5
C140 C139 H139 116.5
O103 C140 C139 108.1(3)
O103 C140 H14A 110.1
C139 C140 H14A 110.1
O103 C140 H14B 110.1
C139 C140 H14B 110.1
H14A C140 H14B 108.4
O104 C141 C142 109.6(3)
O104 C141 H14C 109.8
C142 C141 H14C 109.8
O104 C141 H14D 109.8
C142 C141 H14D 109.8
H14C C141 H14D 108.2
C143 C142 C141 128.0(4)
C143 C142 H142 116.0
C141 C142 H142 116.0
C142 C143 C144 130.7(4)
C142 C143 H143 114.6
C144 C143 H143 114.6
O105 C144 C143 113.1(3)
O105 C144 H14E 109.0
C143 C144 H14E 109.0
O105 C144 H14F 109.0
C143 C144 H14F 109.0
H14E C144 H14F 107.8
O106 C145 C146 112.6(3)
O106 C145 H14G 109.1
C146 C145 H14G 109.1
O106 C145 H14H 109.1
C146 C145 H14H 109.1
H14G C145 H14H 107.8
C147 C146 C145 131.9(4)
C147 C146 H146 114.1
C145 C146 H146 114.1
C146 C147 C148 128.1(4)
C146 C147 H147 116.0
C148 C147 H147 116.0
O107 C148 C147 108.3(3)
O107 C148 H14I 110.0
C147 C148 H14I 110.0
O107 C148 H14J 110.0
C147 C148 H14J 110.0
H14I C148 H14J 108.4
C150 C149 C107 113.5(3)
C150 C149 H14K 108.9
C107 C149 H14K 108.9
C150 C149 H14L 108.9
C107 C149 H14L 108.9
H14K C149 H14L 107.7
C151 C150 C149 113.5(3)
C151 C150 H15A 108.9
C149 C150 H15A 108.9
C151 C150 H15B 108.9
C149 C150 H15B 108.9
H15A C150 H15B 107.7
C152 C151 C150 114.7(3)
C152 C151 H15C 108.6
C150 C151 H15C 108.6
C152 C151 H15D 108.6
C150 C151 H15D 108.6
H15C C151 H15D 107.6
C151 C152 C153 114.7(4)
C151 C152 H15E 108.6
C153 C152 H15E 108.6
C151 C152 H15F 108.6
C153 C152 H15F 108.6
H15E C152 H15F 107.6
C154 C153 C152 115.2(4)
C154 C153 H15G 108.5
C152 C153 H15G 108.5
C154 C153 H15H 108.5
C152 C153 H15H 108.5
H15G C153 H15H 107.5
C153 C154 H15I 109.5
C153 C154 H15J 109.5
H15I C154 H15J 109.5
C153 C154 H15K 109.5
H15I C154 H15K 109.5
H15J C154 H15K 109.5
C156 C155 C114 114.0(3)
C156 C155 H15L 108.8
C114 C155 H15L 108.8
C156 C155 H15M 108.8
C114 C155 H15M 108.8
H15L C155 H15M 107.7
C155 C156 C157 112.6(4)
C155 C156 H15N 109.1
C157 C156 H15N 109.1
C155 C156 H15O 109.1
C157 C156 H15O 109.1
H15N C156 H15O 107.8
C156 C157 C158 112.4(5)
C156 C157 H15P 109.1
C158 C157 H15P 109.1
C156 C157 H15Q 109.1
C158 C157 H15Q 109.1
H15P C157 H15Q 107.9
C159 C158 C157 116.1(6)
C159 C158 H15R 108.3
C157 C158 H15R 108.3
C159 C158 H15S 108.3
C157 C158 H15S 108.3
H15R C158 H15S 107.4
C158 C159 C160 111.6(7)
C158 C159 H15T 109.3
C160 C159 H15T 109.3
C158 C159 H15U 109.3
C160 C159 H15U 109.3
H15T C159 H15U 108.0
C159 C160 H16A 109.5
C159 C160 H16B 109.5
H16A C160 H16B 109.5
C159 C160 H16C 109.5
H16A C160 H16C 109.5
H16B C160 H16C 109.5
C162 C161 C121 112.6(3)
C162 C161 H16D 109.1
C121 C161 H16D 109.1
C162 C161 H16E 109.1
C121 C161 H16E 109.1
H16D C161 H16E 107.8
C163 C162 C161 113.2(3)
C163 C162 H16F 108.9
C161 C162 H16F 108.9
C163 C162 H16G 108.9
C161 C162 H16G 108.9
H16F C162 H16G 107.8
C162 C163 C164 115.0(3)
C162 C163 H16H 108.5
C164 C163 H16H 108.5
C162 C163 H16I 108.5
C164 C163 H16I 108.5
H16H C163 H16I 107.5
C165 C164 C163 114.3(4)
C165 C164 H16J 108.7
C163 C164 H16J 108.7
C165 C164 H16K 108.7
C163 C164 H16K 108.7
H16J C164 H16K 107.6
C166 C165 C164 113.9(4)
C166 C165 H16L 108.8
C164 C165 H16L 108.8
C166 C165 H16M 108.8
C164 C165 H16M 108.8
H16L C165 H16M 107.7
C165 C166 H16N 109.5
C165 C166 H16O 109.5
H16N C166 H16O 109.5
C165 C166 H16P 109.5
H16N C166 H16P 109.5
H16O C166 H16P 109.5
C168 C167 C128 113.8(3)
C168 C167 H16Q 108.8
C128 C167 H16Q 108.8
C168 C167 H16R 108.8
C128 C167 H16R 108.8
H16Q C167 H16R 107.7
C169 C168 C167 116.3(4)
C169 C168 H16S 108.2
C167 C168 H16S 108.2
C169 C168 H16T 108.2
C167 C168 H16T 108.2
H16S C168 H16T 107.4
C168 C169 C170 117.0(5)
C168 C169 H16U 108.1
C170 C169 H16U 108.1
C168 C169 H16V 108.1
C170 C169 H16V 108.1
H16U C169 H16V 107.3
C171 C170 C169 116.5(7)
C171 C170 H17A 108.2
C169 C170 H17A 108.2
C171 C170 H17B 108.2
C169 C170 H17B 108.2
H17A C170 H17B 107.3
C172 C171 C170 122.5(8)
C172 C171 H17C 106.7
C170 C171 H17C 106.7
C172 C171 H17D 106.7
C170 C171 H17D 106.7
H17C C171 H17D 106.6
C171 C172 H17E 109.5
C171 C172 H17F 109.5
H17E C172 H17F 109.5
C171 C172 H17G 109.5
H17E C172 H17G 109.5
H17F C172 H17G 109.5
C1S O1S C3S 121.0(7)
O2S C1S O1S 115.1(10)
O2S C1S C2S 131.3(10)
O1S C1S C2S 113.6(6)
C1S C2S H2S1 109.4
C1S C2S H2S2 109.7
H2S1 C2S H2S2 109.5
C1S C2S H2S3 109.4
H2S1 C2S H2S3 109.5
H2S2 C2S H2S3 109.5
C4S C3S O1S 111.7(9)
C4S C3S H3S1 109.3
O1S C3S H3S1 109.3
C4S C3S H3S2 109.3
O1S C3S H3S2 109.3
H3S1 C3S H3S2 107.9
C3S C4S H4S1 109.5
C3S C4S H4S2 109.5
H4S1 C4S H4S2 109.5
C3S C4S H4S3 109.5
H4S1 C4S H4S3 109.5
H4S2 C4S H4S3 109.5

loop_
_geom_bond_atom_site_label_1
_geom_bond_atom_site_label_2
_geom_bond_distance
O1 C2 1.400(4)
O1 C33 1.442(5)
O2 C4 1.397(4)
O2 C37 1.444(4)
O3 C9 1.394(4)
O3 C40 1.449(5)
O4 C11 1.398(5)
O4 C41 1.446(5)
O5 C16 1.385(4)
O5 C44 1.454(5)
O6 C18 1.382(4)
O6 C45 1.438(4)
O7 C23 1.401(4)
O7 C48 1.451(4)
O8 C25 1.388(4)
O8 C36 1.447(5)
C1 C6 1.391(5)
C1 C2 1.395(5)
C1 C28 1.517(5)
C2 C3 1.391(5)
C3 C4 1.392(5)
C3 C29 1.507(5)
C4 C5 1.397(5)
C5 C6 1.400(5)
C5 C7 1.517(5)
C6 H6 0.9500
C7 C8 1.518(5)
C7 C49 1.536(5)
C7 H7 1.0000
C8 C13 1.399(5)
C8 C9 1.405(5)
C9 C10 1.393(6)
C10 C11 1.398(5)
C10 C30 1.515(5)
C11 C12 1.401(5)
C12 C13 1.383(5)
C12 C14 1.518(5)
C13 H13 0.9500
C14 C15 1.527(5)
C14 C55 1.542(5)
C14 H14 1.0000
C15 C16 1.388(5)
C15 C20 1.394(5)
C16 C17 1.398(5)
C17 C18 1.400(5)
C17 C31 1.518(5)
C18 C19 1.400(5)
C19 C20 1.401(5)
C19 C21 1.519(5)
C20 H20 0.9500
C21 C22 1.528(5)
C21 C61 1.546(5)
C21 H21 1.0000
C22 C27 1.385(5)
C22 C23 1.396(5)
C23 C24 1.389(5)
C24 C25 1.404(5)
C24 C32 1.516(5)
C25 C26 1.395(5)
C26 C27 1.389(5)
C26 C28 1.536(5)
C27 H27 0.9500
C28 C67 1.535(5)
C28 H28 1.0000
C29 H29A 0.9800
C29 H29B 0.9800
C29 H29C 0.9799
C30 H30A 0.9800
C30 H30B 0.9800
C30 H30C 0.9800
C31 H31A 0.9800
C31 H31B 0.9800
C31 H31C 0.9800
C32 H32A 0.9800
C32 H32B 0.9800
C32 H32C 0.9800
C33 C34 1.483(6)
C33 H33A 0.9900
C33 H33B 0.9900
C34 C35 1.325(6)
C34 H34 0.9500
C35 C36 1.501(6)
C35 H35 0.9500
C36 H36A 0.9900
C36 H36B 0.9900
C37 C38 1.494(6)
C37 H37A 0.9900
C37 H37B 0.9900
C38 C39 1.326(6)
C38 H38 0.9500
C39 C40 1.492(6)
C39 H39 0.9500
C40 H40A 0.9900
C40 H40B 0.9900
C41 C42 1.493(6)
C41 H41A 0.9900
C41 H41B 0.9900
C42 C43 1.311(6)
C42 H42 0.9500
C43 C44 1.480(6)
C43 H43 0.9500
C44 H44A 0.9900
C44 H44B 0.9900
C45 C46 1.467(6)
C45 H45A 0.9900
C45 H45B 0.9900
C46 C47 1.316(6)
C46 H46 0.9500
C47 C48 1.503(6)
C47 H47 0.9500
C48 H48A 0.9900
C48 H48B 0.9900
C49 C50 1.481(6)
C49 H49A 0.9900
C49 H49B 0.9900
C50 C51 1.537(6)
C50 H50A 0.9900
C50 H50B 0.9900
C51 C52 1.548(8)
C51 H51A 0.9900
C51 H51B 0.9900
C52 C53 1.478(8)
C52 H52A 0.9900
C52 H52B 0.9900
C53 C54 1.540(10)
C53 H53A 0.9900
C53 H53B 0.9900
C54 H54A 0.9800
C54 H54B 0.9800
C54 H54C 0.9800
C55 C56 1.515(5)
C55 H55A 0.9900
C55 H55B 0.9900
C56 C57 1.520(5)
C56 H56A 0.9900
C56 H56B 0.9900
C57 C58 1.520(5)
C57 H57A 0.9900
C57 H57B 0.9900
C58 C59 1.515(6)
C58 H58A 0.9900
C58 H58B 0.9900
C59 C60 1.514(6)
C59 H59A 0.9900
C59 H59B 0.9900
C60 H60A 0.9800
C60 H60B 0.9800
C60 H60C 0.9800
C61 C62 1.523(5)
C61 H61A 0.9900
C61 H61B 0.9900
C62 C63 1.506(5)
C62 H62A 0.9900
C62 H62B 0.9900
C63 C64 1.535(6)
C63 H63A 0.9900
C63 H63B 0.9900
C64 C65 1.453(6)
C64 H64A 0.9900
C64 H64B 0.9900
C65 C66 1.499(6)
C65 H65A 0.9900
C65 H65B 0.9900
C66 H66A 0.9800
C66 H66B 0.9800
C66 H66C 0.9800
C67 C68 1.527(5)
C67 H67A 0.9900
C67 H67B 0.9900
C68 C69 1.541(6)
C68 H68A 0.9900
C68 H68B 0.9900
C69 C70 1.576(6)
C69 H69A 0.9900
C69 H69B 0.9900
C70 C71 1.427(7)
C70 H70A 0.9900
C70 H70B 0.9900
C71 C72 1.560(7)
C71 H71A 0.9900
C71 H71B 0.9900
C72 H72A 0.9800
C72 H72B 0.9800
C72 H72C 0.9800
O101 C102 1.399(4)
O101 C133 1.432(4)
O102 C104 1.397(4)
O102 C137 1.437(4)
O103 C109 1.396(4)
O103 C140 1.448(4)
O104 C111 1.395(4)
O104 C141 1.452(4)
O105 C116 1.400(4)
O105 C144 1.433(4)
O106 C118 1.400(4)
O106 C145 1.437(4)
O107 C123 1.396(4)
O107 C148 1.456(5)
O108 C125 1.394(4)
O108 C136 1.450(4)
C101 C106 1.387(5)
C101 C102 1.391(5)
C101 C128 1.524(5)
C102 C103 1.382(5)
C103 C104 1.400(5)
C103 C129 1.515(5)
C104 C105 1.397(5)
C105 C106 1.387(5)
C105 C107 1.524(5)
C106 H106 0.9500
C107 C108 1.528(5)
C107 C149 1.535(5)
C107 H107 1.0000
C108 C109 1.390(5)
C108 C113 1.391(5)
C109 C110 1.391(5)
C110 C111 1.398(5)
C110 C130 1.502(5)
C111 C112 1.399(5)
C112 C113 1.397(5)
C112 C114 1.525(5)
C113 H113 0.9500
C114 C115 1.522(5)
C114 C155 1.527(5)
C114 H114 1.0000
C115 C116 1.392(5)
C115 C120 1.396(5)
C116 C117 1.392(5)
C117 C118 1.404(5)
C117 C131 1.507(5)
C118 C119 1.393(5)
C119 C120 1.395(5)
C119 C121 1.514(5)
C120 H120 0.9500
C121 C122 1.521(5)
C121 C161 1.537(5)
C121 H121 1.0000
C122 C127 1.387(5)
C122 C123 1.394(5)
C123 C124 1.389(5)
C124 C125 1.387(5)
C124 C132 1.507(5)
C125 C126 1.401(5)
C126 C127 1.393(5)
C126 C128 1.524(5)
C127 H127 0.9500
C128 C167 1.533(5)
C128 H128 1.0000
C129 H12A 0.9800
C129 H12B 0.9800
C129 H12C 0.9800
C130 H13A 0.9801
C130 H13B 0.9800
C130 H13C 0.9800
C131 H13D 0.9800
C131 H13E 0.9800
C131 H13F 0.9800
C132 H13G 0.9800
C132 H13H 0.9800
C132 H13I 0.9800
C133 C134 1.475(5)
C133 H13J 0.9900
C133 H13K 0.9900
C134 C135 1.316(6)
C134 H134 0.9500
C135 C136 1.498(5)
C135 H135 0.9500
C136 H13L 0.9900
C136 H13M 0.9900
C137 C138 1.483(5)
C137 H13N 0.9900
C137 H13P 0.9900
C138 C139 1.313(5)
C138 H138 0.9500
C139 C140 1.497(5)
C139 H139 0.9500
C140 H14A 0.9900
C140 H14B 0.9900
C141 C142 1.487(5)
C141 H14C 0.9900
C141 H14D 0.9900
C142 C143 1.317(5)
C142 H142 0.9500
C143 C144 1.491(5)
C143 H143 0.9500
C144 H14E 0.9900
C144 H14F 0.9900
C145 C146 1.482(5)
C145 H14G 0.9900
C145 H14H 0.9900
C146 C147 1.329(5)
C146 H146 0.9500
C147 C148 1.493(5)
C147 H147 0.9500
C148 H14I 0.9900
C148 H14J 0.9900
C149 C150 1.516(5)
C149 H14K 0.9900
C149 H14L 0.9900
C150 C151 1.508(5)
C150 H15A 0.9900
C150 H15B 0.9900
C151 C152 1.502(5)
C151 H15C 0.9900
C151 H15D 0.9900
C152 C153 1.513(6)
C152 H15E 0.9900
C152 H15F 0.9900
C153 C154 1.483(6)
C153 H15G 0.9900
C153 H15H 0.9900
C154 H15I 0.9800
C154 H15J 0.9800
C154 H15K 0.9800
C155 C156 1.513(5)
C155 H15L 0.9900
C155 H15M 0.9900
C156 C157 1.542(6)
C156 H15N 0.9900
C156 H15O 0.9900
C157 C158 1.590(8)
C157 H15P 0.9900
C157 H15Q 0.9900
C158 C159 1.471(8)
C158 H15R 0.9900
C158 H15S 0.9900
C159 C160 1.516(10)
C159 H15T 0.9900
C159 H15U 0.9900
C160 H16A 0.9800
C160 H16B 0.9800
C160 H16C 0.9800
C161 C162 1.520(5)
C161 H16D 0.9900
C161 H16E 0.9900
C162 C163 1.504(5)
C162 H16F 0.9900
C162 H16G 0.9900
C163 C164 1.525(5)
C163 H16H 0.9900
C163 H16I 0.9900
C164 C165 1.517(5)
C164 H16J 0.9900
C164 H16K 0.9900
C165 C166 1.500(6)
C165 H16L 0.9900
C165 H16M 0.9900
C166 H16N 0.9800
C166 H16O 0.9800
C166 H16P 0.9800
C167 C168 1.529(5)
C167 H16Q 0.9900
C167 H16R 0.9900
C168 C169 1.438(6)
C168 H16S 0.9900
C168 H16T 0.9900
C169 C170 1.530(7)
C169 H16U 0.9900
C169 H16V 0.9900
C170 C171 1.467(9)
C170 H17A 0.9900
C170 H17B 0.9900
C171 C172 1.329(10)
C171 H17C 0.9900
C171 H17D 0.9900
C172 H17E 0.9800
C172 H17F 0.9800
C172 H17G 0.9800
O1S C1S 1.359(9)
O1S C3S 1.510(8)
O2S C1S 1.226(8)
C1S C2S 1.411(9)
C2S H2S1 0.9800
C2S H2S2 0.9800
C2S H2S3 0.9800
C3S C4S 1.420(13)
C3S H3S1 0.9900
C3S H3S2 0.9900
C4S H4S1 0.9800
C4S H4S2 0.9800
C4S H4S3 0.9800

loop_
_geom_torsion_atom_site_label_1
_geom_torsion_atom_site_label_2
_geom_torsion_atom_site_label_3
_geom_torsion_atom_site_label_4
_geom_torsion
C6 C1 C2 C3 0.0(5)
C28 C1 C2 C3 -175.9(3)
C6 C1 C2 O1 -178.3(3)
C28 C1 C2 O1 5.9(5)
C33 O1 C2 C3 72.5(5)
C33 O1 C2 C1 -109.2(4)
C1 C2 C3 C4 2.2(6)
O1 C2 C3 C4 -179.6(3)
C1 C2 C3 C29 -177.1(4)
O1 C2 C3 C29 1.1(5)
C2 C3 C4 C5 -2.5(6)
C29 C3 C4 C5 176.8(4)
C2 C3 C4 O2 -179.8(3)
C29 C3 C4 O2 -0.5(5)
C37 O2 C4 C3 -77.3(4)
C37 O2 C4 C5 105.2(4)
C3 C4 C5 C6 0.6(5)
O2 C4 C5 C6 178.0(3)
C3 C4 C5 C7 177.8(3)
O2 C4 C5 C7 -4.8(5)
C2 C1 C6 C5 -2.1(5)
C28 C1 C6 C5 173.7(3)
C4 C5 C6 C1 1.8(5)
C7 C5 C6 C1 -175.4(3)
C4 C5 C7 C8 86.0(4)
C6 C5 C7 C8 -97.0(4)
C4 C5 C7 C49 -150.1(3)
C6 C5 C7 C49 26.9(5)
C5 C7 C8 C13 60.0(5)
C49 C7 C8 C13 -67.9(4)
C5 C7 C8 C9 -130.7(4)
C49 C7 C8 C9 101.4(4)
C40 O3 C9 C10 -94.4(4)
C40 O3 C9 C8 90.4(4)
C13 C8 C9 C10 -0.8(6)
C7 C8 C9 C10 -170.4(4)
C13 C8 C9 O3 174.4(3)
C7 C8 C9 O3 4.8(5)
O3 C9 C10 C11 -171.6(3)
C8 C9 C10 C11 3.4(6)
O3 C9 C10 C30 4.2(6)
C8 C9 C10 C30 179.3(4)
C9 C10 C11 O4 173.5(3)
C30 C10 C11 O4 -2.3(6)
C9 C10 C11 C12 -2.4(6)
C30 C10 C11 C12 -178.2(4)
C41 O4 C11 C10 89.1(4)
C41 O4 C11 C12 -94.9(4)
C10 C11 C12 C13 -1.2(6)
O4 C11 C12 C13 -177.1(3)
C10 C11 C12 C14 169.4(4)
O4 C11 C12 C14 -6.5(5)
C11 C12 C13 C8 4.1(6)
C14 C12 C13 C8 -166.8(3)
C9 C8 C13 C12 -3.2(5)
C7 C8 C13 C12 166.7(3)
C13 C12 C14 C15 -61.1(5)
C11 C12 C14 C15 128.4(4)
C13 C12 C14 C55 64.6(4)
C11 C12 C14 C55 -105.9(4)
C12 C14 C15 C16 -74.5(4)
C55 C14 C15 C16 162.5(3)
C12 C14 C15 C20 104.8(4)
C55 C14 C15 C20 -18.2(5)
C44 O5 C16 C15 -119.6(4)
C44 O5 C16 C17 64.7(5)
C20 C15 C16 O5 -177.3(3)
C14 C15 C16 O5 2.0(5)
C20 C15 C16 C17 -1.8(5)
C14 C15 C16 C17 177.5(3)
O5 C16 C17 C18 178.6(3)
C15 C16 C17 C18 3.2(5)
O5 C16 C17 C31 4.0(5)
C15 C16 C17 C31 -171.4(3)
C45 O6 C18 C19 118.1(4)
C45 O6 C18 C17 -66.9(4)
C16 C17 C18 O6 -177.1(3)
C31 C17 C18 O6 -2.4(5)
C16 C17 C18 C19 -2.3(5)
C31 C17 C18 C19 172.3(3)
O6 C18 C19 C20 175.1(3)
C17 C18 C19 C20 0.2(5)
O6 C18 C19 C21 -4.7(5)
C17 C18 C19 C21 -179.6(3)
C16 C15 C20 C19 -0.5(5)
C14 C15 C20 C19 -179.9(3)
C18 C19 C20 C15 1.3(5)
C21 C19 C20 C15 -178.9(3)
C18 C19 C21 C22 77.1(4)
C20 C19 C21 C22 -102.7(4)
C18 C19 C21 C61 -158.4(3)
C20 C19 C21 C61 21.8(5)
C19 C21 C22 C27 59.6(4)
C61 C21 C22 C27 -67.8(4)
C19 C21 C22 C23 -129.5(4)
C61 C21 C22 C23 103.1(4)
C27 C22 C23 C24 1.1(5)
C21 C22 C23 C24 -169.9(3)
C27 C22 C23 O7 174.6(3)
C21 C22 C23 O7 3.6(5)
C48 O7 C23 C24 -94.4(4)
C48 O7 C23 C22 91.9(4)
C22 C23 C24 C25 2.7(6)
O7 C23 C24 C25 -170.8(3)
C22 C23 C24 C32 -179.9(4)
O7 C23 C24 C32 6.7(5)
C36 O8 C25 C26 -91.8(4)
C36 O8 C25 C24 94.6(4)
C23 C24 C25 O8 170.0(3)
C32 C24 C25 O8 -7.4(5)
C23 C24 C25 C26 -3.5(6)
C32 C24 C25 C26 179.0(4)
O8 C25 C26 C27 -172.9(3)
C24 C25 C26 C27 0.5(6)
O8 C25 C26 C28 0.5(5)
C24 C25 C26 C28 173.9(3)
C23 C22 C27 C26 -4.4(5)
C21 C22 C27 C26 166.8(3)
C25 C26 C27 C22 3.6(6)
C28 C26 C27 C22 -169.9(3)
C6 C1 C28 C67 -25.9(5)
C2 C1 C28 C67 149.6(3)
C6 C1 C28 C26 98.5(4)
C2 C1 C28 C26 -86.0(4)
C27 C26 C28 C1 -58.9(5)
C25 C26 C28 C1 127.8(4)
C27 C26 C28 C67 67.2(4)
C25 C26 C28 C67 -106.1(4)
C2 O1 C33 C34 126.7(4)
O1 C33 C34 C35 20.8(7)
C33 C34 C35 C36 -0.2(9)
C25 O8 C36 C35 139.5(4)
C34 C35 C36 O8 -109.9(5)
C4 O2 C37 C38 -136.4(4)
O2 C37 C38 C39 -5.8(7)
C37 C38 C39 C40 -3.3(9)
C9 O3 C40 C39 -145.1(4)
C38 C39 C40 O3 106.1(5)
C11 O4 C41 C42 140.5(4)
O4 C41 C42 C43 -109.5(5)
C41 C42 C43 C44 0.2(8)
C16 O5 C44 C43 124.8(4)
C42 C43 C44 O5 30.2(6)
C18 O6 C45 C46 -113.8(4)
O6 C45 C46 C47 -36.5(7)
C45 C46 C47 C48 -1.2(8)
C23 O7 C48 C47 -134.3(4)
C46 C47 C48 O7 114.4(5)
C5 C7 C49 C50 67.3(4)
C8 C7 C49 C50 -165.2(3)
C7 C49 C50 C51 -174.0(4)
C49 C50 C51 C52 -58.2(6)
C50 C51 C52 C53 -170.9(6)
C51 C52 C53 C54 -177.2(6)
C12 C14 C55 C56 62.8(4)
C15 C14 C55 C56 -172.1(3)
C14 C55 C56 C57 -165.0(3)
C55 C56 C57 C58 -166.3(3)
C56 C57 C58 C59 74.5(5)
C57 C58 C59 C60 179.7(4)
C19 C21 C61 C62 178.0(3)
C22 C21 C61 C62 -55.3(4)
C21 C61 C62 C63 -178.6(3)
C61 C62 C63 C64 -162.7(4)
C62 C63 C64 C65 174.5(4)
C63 C64 C65 C66 -175.2(4)
C1 C28 C67 C68 -168.1(3)
C26 C28 C67 C68 65.5(4)
C28 C67 C68 C69 -173.0(4)
C67 C68 C69 C70 177.1(4)
C68 C69 C70 C71 76.8(6)
C69 C70 C71 C72 -177.4(5)
C106 C101 C102 C103 -1.6(5)
C128 C101 C102 C103 -179.9(3)
C106 C101 C102 O101 178.7(3)
C128 C101 C102 O101 0.3(5)
C133 O101 C102 C103 81.9(4)
C133 O101 C102 C101 -98.3(4)
C101 C102 C103 C104 2.5(5)
O101 C102 C103 C104 -177.8(3)
C101 C102 C103 C129 -177.7(3)
O101 C102 C103 C129 2.0(5)
C137 O102 C104 C105 103.2(4)
C137 O102 C104 C103 -76.5(4)
C102 C103 C104 O102 179.0(3)
C129 C103 C104 O102 -0.9(5)
C102 C103 C104 C105 -0.7(5)
C129 C103 C104 C105 179.4(3)
O102 C104 C105 C106 178.6(3)
C103 C104 C105 C106 -1.7(5)
O102 C104 C105 C107 -3.6(5)
C103 C104 C105 C107 176.1(3)
C102 C101 C106 C105 -1.1(5)
C128 C101 C106 C105 177.2(3)
C104 C105 C106 C101 2.7(5)
C107 C105 C106 C101 -175.0(3)
C106 C105 C107 C108 -98.3(4)
C104 C105 C107 C108 84.1(4)
C106 C105 C107 C149 27.8(5)
C104 C105 C107 C149 -149.9(3)
C105 C107 C108 C109 -125.6(4)
C149 C107 C108 C109 106.4(4)
C105 C107 C108 C113 59.4(5)
C149 C107 C108 C113 -68.6(4)
C113 C108 C109 C110 -0.4(5)
C107 C108 C109 C110 -175.5(3)
C113 C108 C109 O103 177.7(3)
C107 C108 C109 O103 2.5(5)
C140 O103 C109 C108 99.5(4)
C140 O103 C109 C110 -82.3(4)
C108 C109 C110 C111 -0.3(5)
O103 C109 C110 C111 -178.4(3)
C108 C109 C110 C130 177.2(3)
O103 C109 C110 C130 -0.8(5)
C141 O104 C111 C110 72.5(4)
C141 O104 C111 C112 -109.3(4)
C109 C110 C111 O104 179.3(3)
C130 C110 C111 O104 1.8(5)
C109 C110 C111 C112 1.2(5)
C130 C110 C111 C112 -176.3(3)
O104 C111 C112 C113 -179.5(3)
C110 C111 C112 C113 -1.3(5)
O104 C111 C112 C114 -2.1(5)
C110 C111 C112 C114 176.0(3)
C109 C108 C113 C112 0.2(5)
C107 C108 C113 C112 175.5(3)
C111 C112 C113 C108 0.6(5)
C114 C112 C113 C108 -176.8(3)
C113 C112 C114 C115 -62.7(4)
C111 C112 C114 C115 120.0(4)
C113 C112 C114 C155 64.5(4)
C111 C112 C114 C155 -112.8(4)
C112 C114 C115 C116 -82.2(4)
C155 C114 C115 C116 151.4(3)
C112 C114 C115 C120 101.8(4)
C155 C114 C115 C120 -24.5(5)
C120 C115 C116 C117 0.4(5)
C114 C115 C116 C117 -175.8(3)
C120 C115 C116 O105 -178.8(3)
C114 C115 C116 O105 5.0(5)
C144 O105 C116 C115 -103.8(4)
C144 O105 C116 C117 77.0(4)
C115 C116 C117 C118 1.4(6)
O105 C116 C117 C118 -179.4(3)
C115 C116 C117 C131 -177.3(4)
O105 C116 C117 C131 1.9(5)
C145 O106 C118 C119 99.5(4)
C145 O106 C118 C117 -82.4(4)
C116 C117 C118 C119 -1.6(5)
C131 C117 C118 C119 177.1(4)
C116 C117 C118 O106 -179.5(3)
C131 C117 C118 O106 -0.9(5)
O106 C118 C119 C120 178.0(3)
C117 C118 C119 C120 0.0(5)
O106 C118 C119 C121 -4.6(5)
C117 C118 C119 C121 177.4(3)
C118 C119 C120 C115 1.9(5)
C121 C119 C120 C115 -175.5(3)
C116 C115 C120 C119 -2.1(5)
C114 C115 C120 C119 174.0(3)
C118 C119 C121 C122 86.9(4)
C120 C119 C121 C122 -95.8(4)
C118 C119 C121 C161 -146.0(3)
C120 C119 C121 C161 31.3(5)
C119 C121 C122 C127 60.2(5)
C161 C121 C122 C127 -68.5(4)
C119 C121 C122 C123 -124.0(4)
C161 C121 C122 C123 107.3(4)
C127 C122 C123 C124 0.8(6)
C121 C122 C123 C124 -175.1(3)
C127 C122 C123 O107 177.8(3)
C121 C122 C123 O107 1.9(5)
C148 O107 C123 C124 -81.3(4)
C148 O107 C123 C122 101.6(4)
C122 C123 C124 C125 -1.7(6)
O107 C123 C124 C125 -178.7(3)
C122 C123 C124 C132 175.3(4)
O107 C123 C124 C132 -1.7(6)
C123 C124 C125 O108 177.4(3)
C132 C124 C125 O108 0.4(6)
C123 C124 C125 C126 2.1(6)
C132 C124 C125 C126 -174.9(4)
C136 O108 C125 C124 76.9(4)
C136 O108 C125 C126 -107.6(4)
C124 C125 C126 C127 -1.6(6)
O108 C125 C126 C127 -177.0(3)
C124 C125 C126 C128 175.4(4)
O108 C125 C126 C128 0.0(5)
C123 C122 C127 C126 -0.3(6)
C121 C122 C127 C126 175.7(3)
C125 C126 C127 C122 0.6(5)
C128 C126 C127 C122 -176.3(3)
C127 C126 C128 C101 -62.3(5)
C125 C126 C128 C101 120.9(4)
C127 C126 C128 C167 67.0(4)
C125 C126 C128 C167 -109.8(4)
C106 C101 C128 C126 100.8(4)
C102 C101 C128 C126 -81.0(4)
C106 C101 C128 C167 -27.5(5)
C102 C101 C128 C167 150.7(3)
C102 O101 C133 C134 152.5(4)
O101 C133 C134 C135 -3.1(7)
C133 C134 C135 C136 -0.5(9)
C125 O108 C136 C135 151.6(3)
C134 C135 C136 O108 -86.4(6)
C104 O102 C137 C138 -146.7(3)
O102 C137 C138 C139 -1.4(7)
C137 C138 C139 C140 0.4(8)
C109 O103 C140 C139 -150.0(3)
C138 C139 C140 O103 94.5(5)
C111 O104 C141 C142 153.6(3)
O104 C141 C142 C143 -83.5(5)
C141 C142 C143 C144 3.6(8)
C116 O105 C144 C143 159.3(3)
C142 C143 C144 O105 -10.6(7)
C118 O106 C145 C146 -152.5(3)
O106 C145 C146 C147 8.6(7)
C145 C146 C147 C148 -1.5(8)
C123 O107 C148 C147 -152.4(3)
C146 C147 C148 O107 89.9(6)
C105 C107 C149 C150 169.8(3)
C108 C107 C149 C150 -62.6(4)
C107 C149 C150 C151 175.8(3)
C149 C150 C151 C152 -177.1(4)
C150 C151 C152 C153 177.2(4)
C151 C152 C153 C154 180.0(5)
C115 C114 C155 C156 -163.5(3)
C112 C114 C155 C156 69.4(4)
C114 C155 C156 C157 -177.4(4)
C155 C156 C157 C158 -54.0(6)
C156 C157 C158 C159 -174.8(5)
C157 C158 C159 C160 -170.0(7)
C119 C121 C161 C162 160.4(3)
C122 C121 C161 C162 -71.0(4)
C121 C161 C162 C163 177.2(3)
C161 C162 C163 C164 173.6(3)
C162 C163 C164 C165 177.5(4)
C163 C164 C165 C166 177.2(4)
C126 C128 C167 C168 64.8(4)
C101 C128 C167 C168 -166.4(4)
C128 C167 C168 C169 -107.0(5)
C167 C168 C169 C170 -177.7(5)
C168 C169 C170 C171 171.5(8)
C169 C170 C171 C172 -120.0(12)
C3S O1S C1S O2S 2.8(10)
C3S O1S C1S C2S -176.9(6)
C1S O1S C3S C4S 178.0(8)
